data_1567797
loop_
_publ_author_name
'Xu, Xiushang'
'Serra, Gianluca'
'Villa, Andrea'
'Mu\~noz-M\'armol, Rafael'
'Vasylevskyi, Serhii'
'Gadea, Marcos'
'Lucotti, Andrea'
'Lin, Zesen'
'Boj, Pedro G.'
'Kabe, Ryota'
'Tommasini, Matteo'
'Diaz-Garcia, Maria Angeles'
'Scotognella, Francesco'
'Patern\`o, Giuseppe Maria'
'Narita, Akimitsu'

_publ_section_title
;
 Synthesis of Zigzag- and Fjord-Edged Nanographene with Dual Amplified
 Spontaneous Emission
;
_journal_name_full 'Chemical Science'
_journal_paper_doi 10.1039/D2SC04208H
_journal_year 2022
_chemical_formula_moiety '2(C72 H58), C6 H6'
_chemical_formula_sum 'C150 H122'
_chemical_formula_weight 1924.47
_space_group_crystal_system triclinic
_space_group_IT_number 2
_space_group_name_Hall '-P 1'
_space_group_name_H-M_alt 'P -1'
_atom_sites_solution_hydrogens geom
_audit_creation_date 2022-03-08
_audit_creation_method
;
Olex2 1.5
(compiled 2021.12.09 svn.r5202d8cf for OlexSys, GUI svn.r6439)
;
_audit_update_record
;
2022-04-18 deposited with the CCDC.	2022-10-17 downloaded from the CCDC.
;
_cell_angle_alpha 114.665(5)
_cell_angle_beta 95.802(3)
_cell_angle_gamma 90.221(3)
_cell_formula_units_Z 2
_cell_length_a 18.1166(5)
_cell_length_b 19.1083(9)
_cell_length_c 19.7848(10)
_cell_measurement_reflns_used 12203
_cell_measurement_temperature 100.00(10)
_cell_measurement_theta_max 30.9720
_cell_measurement_theta_min 2.0860
_cell_volume 6184.2(5)
_computing_cell_refinement 'CrysAlisPro 1.171.41.115a (Rigaku OD, 2021)'
_computing_data_collection 'CrysAlisPro 1.171.41.115a (Rigaku OD, 2021)'
_computing_data_reduction 'CrysAlisPro 1.171.41.115a (Rigaku OD, 2021)'
_computing_molecular_graphics 'Olex2 1.5 (Dolomanov et al., 2009)'
_computing_publication_material 'Olex2 1.5 (Dolomanov et al., 2009)'
_computing_structure_refinement 'XL  (Sheldrick, 2008)'
_computing_structure_solution 'SHELXT 2018/2 (Sheldrick, 2018)'
_diffrn_ambient_environment N~2~
_diffrn_ambient_temperature 100.00(10)
_diffrn_detector 'Bruker APEX2 area detector'
_diffrn_detector_area_resol_mean 7.9
_diffrn_detector_type 'CCD area detector'
_diffrn_measured_fraction_theta_full 0.975
_diffrn_measured_fraction_theta_max 0.971
_diffrn_measurement_details
;
List of Runs (angles in degrees, time in seconds):

  # Type    Start    End  Width  t~exp~   \w     \q     \k     \f   Frames
#--------------------------------------------------------------------------
  1  \f   -339.92  20.48   1.70   34.00  19.67  -0.86 -59.25    --   212
  2  \w    -63.36 -19.16   1.70   34.00    --  -22.05  94.56   1.16   26
;
_diffrn_measurement_device 'three-circle diffractometer'
_diffrn_measurement_device_type 'Bruker SMART APEX2 area detector'
_diffrn_measurement_method '\w and \f scans'
_diffrn_orient_matrix_type 'CrysAlisPro convention (1999,Acta A55,543-557)'
_diffrn_orient_matrix_UB_11 -0.0045697000
_diffrn_orient_matrix_UB_12 0.0172650000
_diffrn_orient_matrix_UB_13 -0.0255884000
_diffrn_orient_matrix_UB_21 0.0050733000
_diffrn_orient_matrix_UB_22 0.0370707000
_diffrn_orient_matrix_UB_23 0.0302637000
_diffrn_orient_matrix_UB_31 0.0388087000
_diffrn_orient_matrix_UB_32 -0.0006984000
_diffrn_orient_matrix_UB_33 -0.0024135000
_diffrn_radiation_monochromator 'mirror optics'
_diffrn_radiation_probe x-ray
_diffrn_radiation_type 'Mo K\a'
_diffrn_radiation_wavelength 0.71073
_diffrn_reflns_av_R_equivalents 0.1176
_diffrn_reflns_av_unetI/netI 0.1030
_diffrn_reflns_Laue_measured_fraction_full 0.975
_diffrn_reflns_Laue_measured_fraction_max 0.971
_diffrn_reflns_limit_h_max 22
_diffrn_reflns_limit_h_min -20
_diffrn_reflns_limit_k_max 23
_diffrn_reflns_limit_k_min -23
_diffrn_reflns_limit_l_max 24
_diffrn_reflns_limit_l_min -24
_diffrn_reflns_number 88875
_diffrn_reflns_point_group_measured_fraction_full 0.975
_diffrn_reflns_point_group_measured_fraction_max 0.971
_diffrn_reflns_theta_full 25.242
_diffrn_reflns_theta_max 26.372
_diffrn_reflns_theta_min 1.950
_diffrn_source 'microfocus sealed X-ray tube'
_diffrn_source_type 'Incoatec I\ms'
_exptl_absorpt_coefficient_mu 0.058
_exptl_absorpt_correction_T_max 1.00000
_exptl_absorpt_correction_T_min 0.76783
_exptl_absorpt_correction_type multi-scan
_exptl_absorpt_process_details
;
CrysAlisPro 1.171.41.115a (Rigaku Oxford Diffraction, 2021)
Empirical absorption correction using spherical harmonics,
implemented in SCALE3 ABSPACK scaling algorithm.
;
_exptl_crystal_colour 'metallic dark blue'
_exptl_crystal_colour_lustre metallic
_exptl_crystal_colour_modifier dark
_exptl_crystal_colour_primary blue
_exptl_crystal_density_diffrn 1.033
_exptl_crystal_description block
_exptl_crystal_F_000 2044
_exptl_crystal_size_max 0.23
_exptl_crystal_size_mid 0.135
_exptl_crystal_size_min 0.112
_refine_diff_density_max 0.281
_refine_diff_density_min -0.243
_refine_diff_density_rms 0.053
_refine_ls_extinction_method none
_refine_ls_goodness_of_fit_ref 1.020
_refine_ls_hydrogen_treatment constr
_refine_ls_matrix_type full
_refine_ls_number_parameters 1375
_refine_ls_number_reflns 24548
_refine_ls_number_restraints 0
_refine_ls_restrained_S_all 1.020
_refine_ls_R_factor_all 0.1181
_refine_ls_R_factor_gt 0.0771
_refine_ls_shift/su_max 0.001
_refine_ls_shift/su_mean 0.000
_refine_ls_structure_factor_coef Fsqd
_refine_ls_weighting_details 'w=1/[\s^2^(Fo^2^)+(0.0558P)^2^+2.8615P] where P=(Fo^2^+2Fc^2^)/3'
_refine_ls_weighting_scheme calc
_refine_ls_wR_factor_gt 0.1518
_refine_ls_wR_factor_ref 0.1729
_reflns_Friedel_coverage 0.000
_reflns_number_gt 15877
_reflns_number_total 24548
_reflns_threshold_expression 'I > 2\s(I)'
_cod_data_source_file d2sc04208h2.cif
_cod_data_source_block mo_xxs_dbdnc_pl3_a
_cod_database_code 1567797
_shelx_shelxl_version_number 2019/1
_chemical_oxdiff_formula 'C11 H10 N O'
_shelx_space_group_comment
;
The symmetry employed for this shelxl refinement is uniquely defined
by the following loop, which should always be used as a source of
symmetry information in preference to the above space-group names.
They are only intended as comments.
;
_shelx_estimated_absorpt_t_max 0.994
_shelx_estimated_absorpt_t_min 0.987
_olex2_refinement_description
;
1. Fixed Uiso
 At 1.2 times of:
  All C(H) groups
 At 1.5 times of:
  All C(H,H,H) groups
2.a Aromatic/amide H refined with riding coordinates:
 C3(H3), C15(H15), C19(H19), C22(H22), C23(H23), C42(H42), C43(H43), C47(H47),
 C58(H58), C59(H59), C89(H89), C91(H91), C97(H97), C99(H99), C100(H100),
 C106(H106), C113(H113), C125(H125), C130(H130), C143(H143), C144(H144),
 C145(H145), C20(H20), C25(H25), C33(H33), C34(H34), C57(H57), C61(H61),
 C67(H67), C76(H76), C92(H92), C98(H98), C109(H109), C110(H110), C116(H116),
 C118(H118), C122(H122), C128(H128), C131(H131), C136(H136), C137(H137),
 C140(H140), C142(H142), C148(H148), C35(H35), C69(H69), C73(H73), C127(H127),
 C139(H139), C147(H147)
2.b Idealised Me refined as rotating group:
 C2(H2A,H2B,H2C), C5(H5A,H5B,H5C), C7(H7A,H7B,H7C), C21(H21A,H21B,H21C),
 C51(H51A,H51B,H51C), C53(H53A,H53B,H53C), C103(H10A,H10B,H10C), C111(H11A,H11B,
 H11C), C115(H11D,H11E,H11F), C121(H12A,H12B,H12C), C129(H12D,H12E,H12F),
 C133(H13A,H13B,H13C), C9(H9A,H9B,H9C), C17(H17A,H17B,H17C), C29(H29A,H29B,
 H29C), C31(H31A,H31B,H31C), C37(H37A,H37B,H37C), C65(H65A,H65B,H65C), C71(H71A,
 H71B,H71C), C117(H11G,H11H,H11I), C119(H11J,H11K,H11L), C123(H12G,H12H,H12I),
 C141(H14A,H14B,H14C), C149(H14D,H14E,H14F)
;
_smtbx_masks_void_probe_radius 1.2
_smtbx_masks_void_truncation_radius 1.2
_olex2_submission_special_instructions 'No special instructions were received'
_oxdiff_exptl_absorpt_empirical_details
;
Empirical correction (ABSPACK) includes:
- Absorption correction using spherical harmonics
- Frame scaling
;
_oxdiff_exptl_absorpt_empirical_full_max 1.322
_oxdiff_exptl_absorpt_empirical_full_min 0.702

loop_
_space_group_symop_operation_xyz
'x, y, z'
'-x, -y, -z'

loop_
_atom_site_label
_atom_site_type_symbol
_atom_site_fract_x
_atom_site_fract_y
_atom_site_fract_z
_atom_site_U_iso_or_equiv
_atom_site_adp_type
_atom_site_occupancy
_atom_site_site_symmetry_order
_atom_site_calc_flag
_atom_site_refinement_flags_posn
_atom_site_refinement_flags_adp
_atom_site_refinement_flags_occupancy
_atom_site_disorder_assembly
_atom_site_disorder_group
C1 C 0.36250(12) 0.87610(13) 0.43949(13) 0.0148(5) Uani 1 1 d . . . . .
C2 C 0.42799(17) 0.68965(18) 0.76732(18) 0.0358(7) Uani 1 1 d . . . . .
H2A H 0.425629 0.669891 0.805530 0.054 Uiso 1 1 calc R U . . .
H2B H 0.479947 0.694825 0.759571 0.054 Uiso 1 1 calc R U . . .
H2C H 0.400249 0.653722 0.720243 0.054 Uiso 1 1 calc R U . . .
C3 C 0.46888(14) 0.81419(17) 0.71573(15) 0.0263(6) Uani 1 1 d . . . . .
H3 H 0.512468 0.807525 0.742974 0.032 Uiso 1 1 calc R U . . .
C4 C 0.22691(12) 0.85933(14) 0.40931(13) 0.0144(5) Uani 1 1 d . . . . .
C5 C 0.09946(14) 0.96591(16) 0.21461(15) 0.0251(6) Uani 1 1 d . . . . .
H5A H 0.055028 0.954914 0.233673 0.038 Uiso 1 1 calc R U . . .
H5B H 0.089652 1.006466 0.197274 0.038 Uiso 1 1 calc R U . . .
H5C H 0.140915 0.983190 0.254665 0.038 Uiso 1 1 calc R U . . .
C6 C 0.37626(12) 0.88905(14) 0.30174(13) 0.0154(5) Uani 1 1 d . . . . .
C7 C 0.14848(17) 0.68223(17) 0.10483(17) 0.0335(7) Uani 1 1 d . . . . .
H7A H 0.159153 0.641759 0.056920 0.050 Uiso 1 1 calc R U . . .
H7B H 0.101398 0.668804 0.118006 0.050 Uiso 1 1 calc R U . . .
H7C H 0.188577 0.686977 0.143880 0.050 Uiso 1 1 calc R U . . .
C8 C 0.28386(12) 0.85552(13) 0.52545(13) 0.0129(5) Uani 1 1 d . . . . .
C11 C 0.08935(13) 0.97511(15) 0.74329(14) 0.0195(6) Uani 1 1 d . . . . .
C12 C 0.29744(12) 0.86967(14) 0.38997(13) 0.0140(5) Uani 1 1 d . . . . .
C15 C -0.02057(14) 0.76831(19) 0.18771(16) 0.0343(7) Uani 1 1 d . . . . .
H15 H -0.017338 0.769300 0.140485 0.041 Uiso 1 1 calc R U . . .
C18 C 0.35589(12) 0.86543(13) 0.50604(13) 0.0134(5) Uani 1 1 d . . . . .
C19 C 0.14074(13) 0.89759(16) 0.08621(14) 0.0221(6) Uani 1 1 d . . . . .
H19 H 0.138949 0.945229 0.081845 0.027 Uiso 1 1 calc R U . . .
C21 C 0.38312(13) 0.89349(16) 0.08870(14) 0.0205(6) Uani 1 1 d . . . . .
H21A H 0.361675 0.843271 0.081208 0.031 Uiso 1 1 calc R U . . .
H21B H 0.390728 0.892833 0.040099 0.031 Uiso 1 1 calc R U . . .
H21C H 0.349172 0.933784 0.113413 0.031 Uiso 1 1 calc R U . . .
C22 C 0.38365(13) 0.89298(14) 0.23329(13) 0.0163(5) Uani 1 1 d . . . . .
H22 H 0.340649 0.883080 0.198295 0.020 Uiso 1 1 calc R U . . .
C23 C 0.08120(13) 0.99207(16) 0.81725(15) 0.0228(6) Uani 1 1 d . . . . .
H23 H 0.095988 1.042178 0.854626 0.027 Uiso 1 1 calc R U . . .
C24 C 0.30339(12) 0.87185(14) 0.31907(13) 0.0144(5) Uani 1 1 d . . . . .
C26 C 0.22000(12) 0.85567(13) 0.47923(13) 0.0143(5) Uani 1 1 d . . . . .
C38 C 0.43357(13) 0.89275(14) 0.42282(14) 0.0176(5) Uani 1 1 d . . . . .
C41 C 0.45817(13) 0.91009(15) 0.13797(14) 0.0199(6) Uani 1 1 d . . . . .
C42 C 0.20716(12) 0.85560(14) 0.61903(13) 0.0146(5) Uani 1 1 d . . . . .
H42 H 0.202592 0.854046 0.665808 0.017 Uiso 1 1 calc R U . . .
C43 C 0.49483(13) 0.89731(16) 0.47284(15) 0.0226(6) Uani 1 1 d . . . . .
H43 H 0.542486 0.909481 0.463337 0.027 Uiso 1 1 calc R U . . .
C45 C 0.03228(14) 0.80298(17) 0.31805(15) 0.0260(6) Uani 1 1 d . . . . .
C46 C 0.16184(12) 0.84740(14) 0.35778(13) 0.0161(5) Uani 1 1 d . . . . .
C47 C 0.47584(14) 0.83807(17) 0.66031(15) 0.0259(6) Uani 1 1 d . . . . .
H47 H 0.524125 0.847372 0.650074 0.031 Uiso 1 1 calc R U . . .
C51 C 0.50998(14) 0.84635(17) 0.09712(15) 0.0281(7) Uani 1 1 d . . . . .
H51A H 0.558646 0.856386 0.126897 0.042 Uiso 1 1 calc R U . . .
H51B H 0.515771 0.845667 0.048137 0.042 Uiso 1 1 calc R U . . .
H51C H 0.488601 0.796332 0.090270 0.042 Uiso 1 1 calc R U . . .
C53 C 0.49075(14) 0.98807(17) 0.14798(16) 0.0277(6) Uani 1 1 d . . . . .
H53A H 0.457805 1.028653 0.174517 0.042 Uiso 1 1 calc R U . . .
H53B H 0.495574 0.987286 0.098783 0.042 Uiso 1 1 calc R U . . .
H53C H 0.539802 0.998324 0.177077 0.042 Uiso 1 1 calc R U . . .
C56 C 0.43927(12) 0.90250(14) 0.35394(14) 0.0169(5) Uani 1 1 d . . . . .
C58 C 0.24119(13) 0.85762(14) 0.26938(13) 0.0171(5) Uani 1 1 d . . . . .
H58 H 0.246052 0.857940 0.222151 0.021 Uiso 1 1 calc R U . . .
C59 C -0.10357(14) 0.94148(18) 0.48966(16) 0.0307(7) Uani 1 1 d . . . . .
H59 H -0.142021 0.959029 0.465134 0.037 Uiso 1 1 calc R U . . .
C64 C 0.27623(12) 0.84842(13) 0.59421(13) 0.0148(5) Uani 1 1 d . . . . .
C68 C 0.11912(12) 0.89383(15) 0.15033(14) 0.0179(5) Uani 1 1 d . . . . .
C70 C 0.16963(13) 0.84237(15) 0.28483(13) 0.0174(5) Uani 1 1 d . . . . .
C75 C 0.10828(13) 0.82277(15) 0.23001(14) 0.0202(6) Uani 1 1 d . . . . .
C77 C 0.09090(13) 0.83759(16) 0.37734(14) 0.0210(6) Uani 1 1 d . . . . .
C78 C 0.12040(12) 0.82341(15) 0.15627(13) 0.0170(5) Uani 1 1 d . . . . .
C79 C 0.01275(13) 0.89613(16) 0.56550(14) 0.0212(6) Uani 1 1 d . . . . .
C81 C 0.14279(13) 0.75797(15) 0.09818(14) 0.0204(6) Uani 1 1 d . . . . .
C82 C 0.42080(13) 0.86733(14) 0.55415(14) 0.0168(5) Uani 1 1 d . . . . .
C84 C 0.45013(13) 0.91045(15) 0.21469(14) 0.0182(5) Uani 1 1 d . . . . .
C85 C 0.04190(13) 0.84349(16) 0.70860(14) 0.0204(6) Uani 1 1 d . . . . .
C87 C 0.04042(13) 0.79872(17) 0.24463(14) 0.0236(6) Uani 1 1 d . . . . .
C89 C 0.48885(13) 0.88471(16) 0.53622(15) 0.0225(6) Uani 1 1 d . . . . .
H89 H 0.532587 0.888039 0.568465 0.027 Uiso 1 1 calc R U . . .
C91 C 0.03344(14) 0.86406(16) 0.78341(15) 0.0246(6) Uani 1 1 d . . . . .
H91 H 0.014307 0.826397 0.797563 0.029 Uiso 1 1 calc R U . . .
C93 C 0.01712(13) 0.88596(16) 0.49025(14) 0.0231(6) Uani 1 1 d . . . . .
C97 C -0.11049(14) 0.94534(17) 0.56165(16) 0.0274(6) Uani 1 1 d . . . . .
H97 H -0.154540 0.963171 0.584416 0.033 Uiso 1 1 calc R U . . .
C99 C 0.51232(14) 0.92667(16) 0.26873(15) 0.0245(6) Uani 1 1 d . . . . .
H99 H 0.558968 0.940602 0.258576 0.029 Uiso 1 1 calc R U . . .
C100 C -0.05410(13) 0.92353(16) 0.59834(15) 0.0236(6) Uani 1 1 d . . . . .
H100 H -0.059244 0.926566 0.646786 0.028 Uiso 1 1 calc R U . . .
C103 C 0.19247(16) 0.83919(19) -0.03889(16) 0.0334(7) Uani 1 1 d . . . . .
H10A H 0.217605 0.792247 -0.067110 0.050 Uiso 1 1 calc R U . . .
H10B H 0.227401 0.884010 -0.022174 0.050 Uiso 1 1 calc R U . . .
H10C H 0.150280 0.844890 -0.071031 0.050 Uiso 1 1 calc R U . . .
C104 C 0.06982(12) 0.90031(15) 0.68846(13) 0.0164(5) Uani 1 1 d . . . . .
C105 C 0.39378(14) 0.76871(16) 0.79334(15) 0.0244(6) Uani 1 1 d . . . . .
C106 C 0.16466(13) 0.76439(16) 0.03547(14) 0.0222(6) Uani 1 1 d . . . . .
H106 H 0.180018 0.719802 -0.003947 0.027 Uiso 1 1 calc R U . . .
C108 C 0.41387(13) 0.84917(15) 0.61828(14) 0.0189(5) Uani 1 1 d . . . . .
C111 C 0.03613(16) 0.96084(18) 0.91819(15) 0.0335(7) Uani 1 1 d . . . . .
H11A H -0.014920 0.943843 0.918375 0.050 Uiso 1 1 calc R U . . .
H11B H 0.042192 1.017008 0.945920 0.050 Uiso 1 1 calc R U . . .
H11C H 0.070807 0.936414 0.942002 0.050 Uiso 1 1 calc R U . . .
C112 C 0.14762(13) 0.85775(14) 0.50280(14) 0.0166(5) Uani 1 1 d . . . . .
C113 C -0.04216(14) 0.91278(18) 0.45545(16) 0.0301(7) Uani 1 1 d . . . . .
H113 H -0.038532 0.910472 0.407006 0.036 Uiso 1 1 calc R U . . .
C114 C 0.34304(12) 0.83671(14) 0.63640(13) 0.0154(5) Uani 1 1 d . . . . .
C115 C 0.11292(15) 1.03772(16) 0.72142(15) 0.0267(6) Uani 1 1 d . . . . .
H11D H 0.152174 1.019565 0.688372 0.040 Uiso 1 1 calc R U . . .
H11E H 0.131693 1.083474 0.766471 0.040 Uiso 1 1 calc R U . . .
H11F H 0.070219 1.050896 0.695190 0.040 Uiso 1 1 calc R U . . .
C120 C 0.16478(13) 0.83368(16) 0.02865(14) 0.0220(6) Uani 1 1 d . . . . .
C121 C 0.01994(17) 0.76397(17) 0.65004(16) 0.0328(7) Uani 1 1 d . . . . .
H12A H -0.015755 0.767187 0.610901 0.049 Uiso 1 1 calc R U . . .
H12B H -0.002904 0.733882 0.672939 0.049 Uiso 1 1 calc R U . . .
H12C H 0.064095 0.738800 0.627966 0.049 Uiso 1 1 calc R U . . .
C124 C 0.07458(13) 0.88304(15) 0.60761(14) 0.0176(5) Uani 1 1 d . . . . .
C125 C -0.03260(15) 0.7672(2) 0.32609(16) 0.0391(8) Uani 1 1 d . . . . .
H125 H -0.037468 0.765190 0.372631 0.047 Uiso 1 1 calc R U . . .
C126 C 0.14221(13) 0.86528(14) 0.57733(13) 0.0165(5) Uani 1 1 d . . . . .
C129 C 0.31329(15) 0.7590(2) 0.80669(17) 0.0356(8) Uani 1 1 d . . . . .
H12D H 0.285839 0.721162 0.760447 0.053 Uiso 1 1 calc R U . . .
H12E H 0.289899 0.808636 0.821839 0.053 Uiso 1 1 calc R U . . .
H12F H 0.312652 0.741008 0.846333 0.053 Uiso 1 1 calc R U . . .
C130 C 0.50679(13) 0.92273(16) 0.33575(14) 0.0232(6) Uani 1 1 d . . . . .
H130 H 0.549855 0.934014 0.370880 0.028 Uiso 1 1 calc R U . . .
C133 C 0.43706(17) 0.82416(19) 0.86687(16) 0.0363(7) Uani 1 1 d . . . . .
H13A H 0.435321 0.803574 0.904532 0.054 Uiso 1 1 calc R U . . .
H13B H 0.414810 0.874481 0.884287 0.054 Uiso 1 1 calc R U . . .
H13C H 0.488850 0.830026 0.858985 0.054 Uiso 1 1 calc R U . . .
C134 C 0.08371(13) 0.85809(15) 0.45613(14) 0.0195(6) Uani 1 1 d . . . . .
C143 C -0.08314(16) 0.7380(2) 0.19939(17) 0.0488(10) Uani 1 1 d . . . . .
H143 H -0.123487 0.718431 0.160854 0.059 Uiso 1 1 calc R U . . .
C144 C 0.33759(13) 0.81225(14) 0.69359(14) 0.0180(5) Uani 1 1 d . . . . .
H144 H 0.289597 0.804321 0.705355 0.022 Uiso 1 1 calc R U . . .
C145 C -0.08812(17) 0.7355(3) 0.26926(18) 0.0570(12) Uani 1 1 d . . . . .
H145 H -0.130752 0.711450 0.276468 0.068 Uiso 1 1 calc R U . . .
C146 C 0.05210(14) 0.93804(17) 0.83817(14) 0.0234(6) Uani 1 1 d . . . . .
C150 C 0.39895(13) 0.79920(15) 0.73355(14) 0.0199(6) Uani 1 1 d . . . . .
C9 C 0.71221(19) 0.4536(3) 0.4238(2) 0.0616(11) Uani 1 1 d . . . . .
H9A H 0.686040 0.485864 0.402541 0.092 Uiso 1 1 calc R U . . .
H9B H 0.680833 0.442993 0.456352 0.092 Uiso 1 1 calc R U . . .
H9C H 0.723268 0.404911 0.383292 0.092 Uiso 1 1 calc R U . . .
C10 C 0.72582(12) 0.67118(14) 0.21882(13) 0.0146(5) Uani 1 1 d . . . . .
C13 C 0.83422(15) 0.52527(15) 0.43802(15) 0.0242(6) Uani 1 1 d . . . . .
C14 C 0.71003(12) 0.85985(14) 0.49273(13) 0.0147(5) Uani 1 1 d . . . . .
C16 C 0.71326(12) 0.81070(14) 0.28578(13) 0.0130(5) Uani 1 1 d . . . . .
C17 C 0.77944(16) 0.9329(2) -0.00777(18) 0.0393(8) Uani 1 1 d . . . . .
H17A H 0.796828 0.981831 0.034245 0.059 Uiso 1 1 calc R U . . .
H17B H 0.779410 0.938377 -0.054867 0.059 Uiso 1 1 calc R U . . .
H17C H 0.812589 0.892394 -0.008071 0.059 Uiso 1 1 calc R U . . .
C20 C 0.70091(12) 0.93931(14) 0.41912(13) 0.0144(5) Uani 1 1 d . . . . .
H20 H 0.696142 0.983748 0.463947 0.017 Uiso 1 1 calc R U . . .
C25 C 0.83893(15) 0.41206(16) 0.16118(15) 0.0267(6) Uani 1 1 d . . . . .
H25 H 0.829102 0.414801 0.114285 0.032 Uiso 1 1 calc R U . . .
C27 C 0.60164(15) 0.57366(16) -0.07768(15) 0.0259(6) Uani 1 1 d . . . . .
C28 C 0.70720(12) 0.82571(14) 0.14640(13) 0.0144(5) Uani 1 1 d . . . . .
C29 C 0.71402(17) 0.90911(17) 0.77015(15) 0.0318(7) Uani 1 1 d . . . . .
H29A H 0.722763 0.901642 0.816340 0.048 Uiso 1 1 calc R U . . .
H29B H 0.661546 0.918707 0.761666 0.048 Uiso 1 1 calc R U . . .
H29C H 0.744985 0.953369 0.774706 0.048 Uiso 1 1 calc R U . . .
C30 C 0.75901(12) 0.59305(14) 0.28878(13) 0.0155(5) Uani 1 1 d . . . . .
C31 C 0.67333(17) 0.83523(17) -0.06577(16) 0.0323(7) Uani 1 1 d . . . . .
H31A H 0.709280 0.795828 -0.069983 0.048 Uiso 1 1 calc R U . . .
H31B H 0.668081 0.842949 -0.111950 0.048 Uiso 1 1 calc R U . . .
H31C H 0.625112 0.818337 -0.057804 0.048 Uiso 1 1 calc R U . . .
C32 C 0.71694(11) 0.80302(13) 0.35462(13) 0.0127(5) Uani 1 1 d . . . . .
C33 C 0.91791(18) 0.56534(17) 0.55082(17) 0.0363(7) Uani 1 1 d . . . . .
H33 H 0.964520 0.587887 0.578238 0.044 Uiso 1 1 calc R U . . .
C34 C 0.69242(12) 0.92019(14) 0.55877(13) 0.0162(5) Uani 1 1 d . . . . .
H34 H 0.675520 0.966557 0.557213 0.019 Uiso 1 1 calc R U . . .
C36 C 0.70310(12) 0.60854(14) 0.08116(13) 0.0162(5) Uani 1 1 d . . . . .
C37 C 0.8847(3) 0.5492(2) 0.66489(19) 0.0653(12) Uani 1 1 d . . . . .
H37A H 0.938297 0.558192 0.680199 0.098 Uiso 1 1 calc R U . . .
H37B H 0.867458 0.502485 0.668764 0.098 Uiso 1 1 calc R U . . .
H37C H 0.858776 0.593397 0.697611 0.098 Uiso 1 1 calc R U . . .
C39 C 0.67018(14) 0.54884(14) -0.05852(14) 0.0195(5) Uani 1 1 d . . . . .
C40 C 0.73108(13) 0.52988(14) 0.15187(13) 0.0166(5) Uani 1 1 d . . . . .
C44 C 0.72140(12) 0.60222(14) 0.15069(13) 0.0151(5) Uani 1 1 d . . . . .
C48 C 0.70562(12) 0.89181(14) 0.21398(13) 0.0137(5) Uani 1 1 d . . . . .
C49 C 0.72526(15) 0.53181(15) -0.10736(15) 0.0246(6) Uani 1 1 d . . . . .
C50 C 0.70916(12) 0.74946(14) 0.14696(13) 0.0148(5) Uani 1 1 d . . . . .
C52 C 0.70620(12) 0.88424(14) 0.28499(13) 0.0135(5) Uani 1 1 d . . . . .
C54 C 0.70803(12) 0.86829(14) 0.42212(13) 0.0133(5) Uani 1 1 d . . . . .
C55 C 0.78404(17) 0.49545(17) 0.46910(17) 0.0327(7) Uani 1 1 d . . . . .
C57 C 0.59007(17) 0.58106(18) -0.14500(17) 0.0350(7) Uani 1 1 d . . . . .
H57 H 0.543890 0.598599 -0.157466 0.042 Uiso 1 1 calc R U . . .
C60 C 0.73117(12) 0.73005(14) 0.35586(13) 0.0140(5) Uani 1 1 d . . . . .
C61 C 0.88132(17) 0.35544(18) 0.16648(17) 0.0378(8) Uani 1 1 d . . . . .
H61 H 0.902013 0.320209 0.123626 0.045 Uiso 1 1 calc R U . . .
C62 C 0.76493(13) 0.52815(14) 0.22149(14) 0.0176(5) Uani 1 1 d . . . . .
C63 C 0.64305(18) 0.56390(18) -0.19437(16) 0.0361(7) Uani 1 1 d . . . . .
C65 C 0.80007(16) 0.50712(19) -0.08776(18) 0.0375(8) Uani 1 1 d . . . . .
H65A H 0.793785 0.459785 -0.080612 0.056 Uiso 1 1 calc R U . . .
H65B H 0.824331 0.547944 -0.041457 0.056 Uiso 1 1 calc R U . . .
H65C H 0.830837 0.497553 -0.128431 0.056 Uiso 1 1 calc R U . . .
C66 C 0.74405(12) 0.72376(14) 0.42617(13) 0.0151(5) Uani 1 1 d . . . . .
C67 C 0.89484(17) 0.34853(17) 0.23487(17) 0.0391(8) Uani 1 1 d . . . . .
H67 H 0.921060 0.306339 0.236845 0.047 Uiso 1 1 calc R U . . .
C71 C 0.64863(19) 0.9725(2) -0.00176(18) 0.0429(8) Uani 1 1 d . . . . .
H71A H 0.598484 0.959302 0.005199 0.064 Uiso 1 1 calc R U . . .
H71B H 0.647666 0.975016 -0.050308 0.064 Uiso 1 1 calc R U . . .
H71C H 0.666119 1.022675 0.038299 0.064 Uiso 1 1 calc R U . . .
C72 C 0.73641(12) 0.66499(14) 0.28865(13) 0.0138(5) Uani 1 1 d . . . . .
C74 C 0.68108(13) 0.46937(14) 0.01735(14) 0.0175(5) Uani 1 1 d . . . . .
C76 C 0.76932(13) 0.65621(14) 0.42597(14) 0.0180(5) Uani 1 1 d . . . . .
H76 H 0.779936 0.653077 0.472616 0.022 Uiso 1 1 calc R U . . .
C80 C 0.72275(13) 0.84603(15) 0.63066(13) 0.0168(5) Uani 1 1 d . . . . .
C83 C 0.70076(14) 0.91127(15) 0.00062(14) 0.0205(6) Uani 1 1 d . . . . .
C86 C 0.78047(13) 0.59069(14) 0.35970(14) 0.0179(5) Uani 1 1 d . . . . .
C88 C 0.80914(14) 0.46724(15) 0.22508(14) 0.0214(6) Uani 1 1 d . . . . .
C90 C 0.68577(13) 0.54167(14) 0.01427(13) 0.0166(5) Uani 1 1 d . . . . .
C92 C 0.70056(12) 0.94717(14) 0.35250(13) 0.0147(5) Uani 1 1 d . . . . .
H92 H 0.696348 0.996942 0.353062 0.018 Uiso 1 1 calc R U . . .
C94 C 0.70288(13) 0.90453(15) 0.07542(14) 0.0176(5) Uani 1 1 d . . . . .
C95 C 0.82976(14) 0.46498(15) 0.29593(15) 0.0233(6) Uani 1 1 d . . . . .
C96 C 0.73092(12) 0.79027(14) 0.49525(13) 0.0152(5) Uani 1 1 d . . . . .
C98 C 0.70115(13) 0.68310(14) 0.08205(14) 0.0174(5) Uani 1 1 d . . . . .
H98 H 0.693970 0.687257 0.035660 0.021 Uiso 1 1 calc R U . . .
C101 C 0.73384(14) 0.83717(16) 0.70459(14) 0.0226(6) Uani 1 1 d . . . . .
C102 C 0.71663(12) 0.74361(14) 0.21758(13) 0.0133(5) Uani 1 1 d . . . . .
C107 C 0.90284(16) 0.56025(16) 0.47864(16) 0.0299(7) Uani 1 1 d . . . . .
C109 C 0.87070(16) 0.40152(16) 0.29734(16) 0.0310(7) Uani 1 1 d . . . . .
H109 H 0.881011 0.396746 0.343232 0.037 Uiso 1 1 calc R U . . .
C110 C 0.69915(13) 0.91357(15) 0.62608(14) 0.0175(5) Uani 1 1 d . . . . .
H110 H 0.687505 0.955719 0.669999 0.021 Uiso 1 1 calc R U . . .
C116 C 0.65359(13) 0.40179(15) -0.04699(14) 0.0208(6) Uani 1 1 d . . . . .
H116 H 0.642460 0.404885 -0.093603 0.025 Uiso 1 1 calc R U . . .
C117 C 0.81560(15) 0.82092(18) 0.72014(16) 0.0321(7) Uani 1 1 d . . . . .
H11G H 0.847949 0.863122 0.722127 0.048 Uiso 1 1 calc R U . . .
H11H H 0.827744 0.772403 0.680038 0.048 Uiso 1 1 calc R U . . .
H11I H 0.823080 0.816919 0.768126 0.048 Uiso 1 1 calc R U . . .
C118 C 0.70367(13) 0.96387(14) 0.21077(14) 0.0185(5) Uani 1 1 d . . . . .
H118 H 0.703364 1.009314 0.255769 0.022 Uiso 1 1 calc R U . . .
C119 C 0.68450(16) 0.76849(17) 0.69842(16) 0.0316(7) Uani 1 1 d . . . . .
H11J H 0.689656 0.764568 0.746490 0.047 Uiso 1 1 calc R U . . .
H11K H 0.699926 0.720844 0.659491 0.047 Uiso 1 1 calc R U . . .
H11L H 0.632524 0.776347 0.685350 0.047 Uiso 1 1 calc R U . . .
C122 C 0.70631(12) 0.83446(14) 0.07915(14) 0.0168(5) Uani 1 1 d . . . . .
H122 H 0.708187 0.789551 0.033985 0.020 Uiso 1 1 calc R U . . .
C123 C 0.54131(15) 0.59248(19) -0.02663(17) 0.0371(7) Uani 1 1 d . . . . .
H12G H 0.553865 0.642352 0.016025 0.056 Uiso 1 1 calc R U . . .
H12H H 0.536732 0.552305 -0.008491 0.056 Uiso 1 1 calc R U . . .
H12I H 0.494070 0.595024 -0.054197 0.056 Uiso 1 1 calc R U . . .
C128 C 0.65658(14) 0.32850(15) 0.02599(15) 0.0233(6) Uani 1 1 d . . . . .
H128 H 0.645912 0.281319 0.029177 0.028 Uiso 1 1 calc R U . . .
C131 C 0.71042(17) 0.53955(17) -0.17464(16) 0.0332(7) Uani 1 1 d . . . . .
H131 H 0.747661 0.527745 -0.207754 0.040 Uiso 1 1 calc R U . . .
C132 C 0.70135(13) 0.46326(14) 0.08650(14) 0.0175(5) Uani 1 1 d . . . . .
C135 C 0.8684(2) 0.53924(18) 0.58429(17) 0.0408(8) Uani 1 1 d . . . . .
C136 C 0.73734(13) 0.78517(15) 0.56463(14) 0.0197(5) Uani 1 1 d . . . . .
H136 H 0.752221 0.738266 0.566350 0.024 Uiso 1 1 calc R U . . .
C137 C 0.80169(19) 0.50371(19) 0.54260(18) 0.0418(8) Uani 1 1 d . . . . .
H137 H 0.767117 0.484504 0.564571 0.050 Uiso 1 1 calc R U . . .
C138 C 0.81342(14) 0.52537(15) 0.36254(14) 0.0197(5) Uani 1 1 d . . . . .
C140 C 0.70218(13) 0.96993(15) 0.14348(14) 0.0204(6) Uani 1 1 d . . . . .
H140 H 0.700647 1.019502 0.143211 0.025 Uiso 1 1 calc R U . . .
C141 C 0.95751(17) 0.5930(2) 0.44587(19) 0.0435(8) Uani 1 1 d . . . . .
H14A H 0.963173 0.555687 0.394806 0.065 Uiso 1 1 calc R U . . .
H14B H 1.005666 0.603967 0.476642 0.065 Uiso 1 1 calc R U . . .
H14C H 0.939349 0.640849 0.444799 0.065 Uiso 1 1 calc R U . . .
C142 C 0.64293(14) 0.33336(15) -0.04344(15) 0.0220(6) Uani 1 1 d . . . . .
H142 H 0.626325 0.288717 -0.087499 0.026 Uiso 1 1 calc R U . . .
C148 C 0.68504(14) 0.39132(15) 0.08858(15) 0.0212(6) Uani 1 1 d . . . . .
H148 H 0.694185 0.386867 0.134722 0.025 Uiso 1 1 calc R U . . .
C149 C 0.6282(2) 0.5693(3) -0.2691(2) 0.0660(12) Uani 1 1 d . . . . .
H14D H 0.583041 0.538196 -0.297145 0.099 Uiso 1 1 calc R U . . .
H14E H 0.670373 0.550088 -0.298006 0.099 Uiso 1 1 calc R U . . .
H14F H 0.621666 0.623236 -0.260309 0.099 Uiso 1 1 calc R U . . .
C35 C 0.94844(16) 0.7890(2) -0.00009(19) 0.0400(8) Uani 1 1 d . . . . .
H35 H 0.981073 0.820060 0.043047 0.048 Uiso 1 1 calc R U . . .
C69 C 0.96539(17) 0.77755(19) -0.0698(2) 0.0429(8) Uani 1 1 d . . . . .
H69 H 1.009609 0.800849 -0.074958 0.051 Uiso 1 1 calc R U . . .
C73 C 0.8543(2) 0.6986(2) -0.1248(2) 0.0652(13) Uani 1 1 d . . . . .
H73 H 0.821850 0.667659 -0.168164 0.078 Uiso 1 1 calc R U . . .
C127 C 0.83712(16) 0.70935(18) -0.05534(19) 0.0378(8) Uani 1 1 d . . . . .
H127 H 0.793228 0.685200 -0.050599 0.045 Uiso 1 1 calc R U . . .
C139 C 0.88357(16) 0.7552(2) 0.00760(19) 0.0404(8) Uani 1 1 d . . . . .
H139 H 0.871345 0.763727 0.055912 0.049 Uiso 1 1 calc R U . . .
C147 C 0.9184(2) 0.7324(2) -0.1320(2) 0.0685(13) Uani 1 1 d . . . . .
H147 H 0.930213 0.724478 -0.180303 0.082 Uiso 1 1 calc R U . . .

loop_
_atom_site_aniso_label
_atom_site_aniso_U_11
_atom_site_aniso_U_22
_atom_site_aniso_U_33
_atom_site_aniso_U_23
_atom_site_aniso_U_13
_atom_site_aniso_U_12
C1 0.0181(12) 0.0094(13) 0.0162(13) 0.0043(10) 0.0037(9) 0.0032(9)
C2 0.0401(17) 0.042(2) 0.0383(18) 0.0284(16) 0.0107(14) 0.0107(14)
C3 0.0220(14) 0.0375(18) 0.0258(15) 0.0203(14) -0.0011(11) 0.0053(11)
C4 0.0183(12) 0.0123(13) 0.0147(13) 0.0075(11) 0.0028(9) 0.0013(9)
C5 0.0238(14) 0.0279(16) 0.0228(15) 0.0100(13) 0.0022(11) 0.0043(11)
C6 0.0168(12) 0.0137(13) 0.0171(13) 0.0070(11) 0.0057(9) 0.0015(9)
C7 0.0500(18) 0.0249(17) 0.0291(17) 0.0152(14) 0.0018(14) 0.0052(13)
C8 0.0173(12) 0.0086(12) 0.0123(12) 0.0036(10) 0.0035(9) 0.0020(9)
C11 0.0135(12) 0.0284(16) 0.0202(14) 0.0138(12) 0.0014(10) 0.0042(10)
C12 0.0136(12) 0.0136(13) 0.0169(13) 0.0082(11) 0.0023(9) 0.0008(9)
C15 0.0241(15) 0.064(2) 0.0214(15) 0.0260(16) -0.0016(11) -0.0053(14)
C18 0.0176(12) 0.0075(12) 0.0138(12) 0.0031(10) 0.0017(9) -0.0002(9)
C19 0.0229(13) 0.0225(15) 0.0257(15) 0.0149(13) 0.0022(11) 0.0035(11)
C21 0.0207(13) 0.0257(15) 0.0200(14) 0.0137(12) 0.0046(10) 0.0019(10)
C22 0.0151(12) 0.0190(14) 0.0157(13) 0.0083(11) 0.0010(9) 0.0026(9)
C23 0.0212(13) 0.0260(16) 0.0204(14) 0.0089(12) 0.0030(10) 0.0034(11)
C24 0.0187(12) 0.0119(13) 0.0127(12) 0.0049(10) 0.0034(9) 0.0018(9)
C26 0.0176(12) 0.0098(13) 0.0147(13) 0.0041(10) 0.0031(9) 0.0021(9)
C38 0.0176(12) 0.0161(14) 0.0207(14) 0.0090(11) 0.0029(10) 0.0001(9)
C41 0.0179(13) 0.0259(15) 0.0212(14) 0.0143(12) 0.0063(10) 0.0016(10)
C42 0.0204(12) 0.0135(13) 0.0113(12) 0.0070(10) 0.0006(9) -0.0002(9)
C43 0.0174(13) 0.0303(16) 0.0274(15) 0.0193(13) 0.0024(10) -0.0015(10)
C45 0.0179(13) 0.0414(18) 0.0244(15) 0.0192(14) 0.0029(11) -0.0014(11)
C46 0.0169(12) 0.0169(14) 0.0145(13) 0.0070(11) 0.0000(9) -0.0025(9)
C47 0.0161(13) 0.0416(18) 0.0276(16) 0.0219(14) 0.0024(11) 0.0015(11)
C51 0.0226(14) 0.0426(19) 0.0245(15) 0.0182(14) 0.0080(11) 0.0050(12)
C53 0.0264(14) 0.0348(18) 0.0295(16) 0.0208(14) 0.0041(11) -0.0061(12)
C56 0.0150(12) 0.0181(14) 0.0196(14) 0.0097(11) 0.0027(10) 0.0019(9)
C58 0.0207(13) 0.0192(14) 0.0132(13) 0.0084(11) 0.0023(10) -0.0004(10)
C59 0.0131(13) 0.051(2) 0.0381(18) 0.0284(16) 0.0031(11) 0.0066(12)
C64 0.0198(12) 0.0086(12) 0.0141(13) 0.0028(10) 0.0019(9) -0.0013(9)
C68 0.0140(12) 0.0228(15) 0.0161(13) 0.0081(11) -0.0019(9) 0.0018(10)
C70 0.0190(12) 0.0188(14) 0.0144(13) 0.0066(11) 0.0023(10) -0.0006(10)
C75 0.0203(13) 0.0245(15) 0.0168(13) 0.0095(12) 0.0030(10) 0.0031(10)
C77 0.0174(13) 0.0283(16) 0.0207(14) 0.0132(12) 0.0032(10) 0.0025(10)
C78 0.0118(12) 0.0295(15) 0.0116(12) 0.0114(12) -0.0024(9) -0.0004(10)
C79 0.0159(13) 0.0271(16) 0.0218(14) 0.0111(12) 0.0036(10) 0.0005(10)
C81 0.0181(13) 0.0252(15) 0.0202(14) 0.0124(12) -0.0007(10) 0.0010(10)
C82 0.0162(12) 0.0187(14) 0.0176(13) 0.0096(11) 0.0025(10) 0.0026(9)
C84 0.0200(13) 0.0197(14) 0.0193(14) 0.0121(12) 0.0041(10) 0.0007(10)
C85 0.0193(13) 0.0257(15) 0.0209(14) 0.0138(12) 0.0055(10) 0.0038(10)
C87 0.0173(13) 0.0367(17) 0.0198(14) 0.0153(13) -0.0003(10) -0.0027(11)
C89 0.0123(12) 0.0323(16) 0.0252(15) 0.0161(13) -0.0052(10) -0.0022(10)
C91 0.0272(14) 0.0265(16) 0.0296(16) 0.0198(14) 0.0095(11) 0.0068(11)
C93 0.0159(13) 0.0359(17) 0.0204(14) 0.0146(13) 0.0017(10) -0.0013(11)
C97 0.0131(13) 0.0410(19) 0.0332(17) 0.0197(15) 0.0066(11) 0.0031(11)
C99 0.0174(13) 0.0339(17) 0.0285(16) 0.0190(14) 0.0036(11) -0.0018(11)
C100 0.0176(13) 0.0323(17) 0.0216(15) 0.0112(13) 0.0061(10) 0.0013(11)
C103 0.0407(17) 0.0412(19) 0.0267(16) 0.0205(15) 0.0129(13) 0.0065(14)
C104 0.0118(12) 0.0268(15) 0.0149(13) 0.0123(12) 0.0043(9) 0.0049(10)
C105 0.0257(14) 0.0319(17) 0.0232(15) 0.0186(13) 0.0047(11) 0.0095(11)
C106 0.0241(14) 0.0216(15) 0.0176(14) 0.0049(12) 0.0024(10) 0.0043(11)
C108 0.0172(12) 0.0212(15) 0.0198(14) 0.0105(12) 0.0006(10) 0.0007(10)
C111 0.0416(17) 0.0394(19) 0.0229(16) 0.0146(15) 0.0120(13) 0.0086(14)
C112 0.0176(12) 0.0148(13) 0.0179(13) 0.0072(11) 0.0024(10) 0.0002(9)
C113 0.0182(14) 0.058(2) 0.0244(15) 0.0271(16) 0.0024(11) 0.0023(12)
C114 0.0183(12) 0.0127(13) 0.0160(13) 0.0063(11) 0.0044(9) 0.0029(9)
C115 0.0266(14) 0.0282(16) 0.0264(16) 0.0129(13) 0.0014(11) -0.0045(11)
C120 0.0196(13) 0.0311(16) 0.0169(14) 0.0114(12) 0.0028(10) 0.0037(11)
C121 0.0473(18) 0.0256(17) 0.0308(17) 0.0161(14) 0.0088(13) -0.0009(13)
C124 0.0170(12) 0.0212(14) 0.0163(13) 0.0096(11) 0.0016(10) -0.0014(10)
C125 0.0246(15) 0.078(3) 0.0229(16) 0.0303(17) -0.0014(12) -0.0126(15)
C126 0.0193(12) 0.0169(14) 0.0140(13) 0.0073(11) 0.0009(9) 0.0006(10)
C129 0.0346(16) 0.056(2) 0.0382(18) 0.0395(17) 0.0117(13) 0.0109(14)
C130 0.0156(13) 0.0371(17) 0.0214(14) 0.0172(13) 0.0000(10) -0.0014(11)
C133 0.0447(18) 0.047(2) 0.0240(16) 0.0223(16) 0.0003(13) 0.0021(15)
C134 0.0173(12) 0.0285(16) 0.0171(13) 0.0139(12) 0.0019(10) -0.0020(10)
C143 0.0215(16) 0.099(3) 0.0291(18) 0.034(2) -0.0130(12) -0.0252(16)
C144 0.0184(12) 0.0182(14) 0.0193(14) 0.0093(11) 0.0048(10) 0.0042(10)
C145 0.0272(17) 0.112(4) 0.037(2) 0.038(2) -0.0064(14) -0.0341(18)
C146 0.0253(14) 0.0329(17) 0.0153(14) 0.0128(13) 0.0039(10) 0.0109(11)
C150 0.0218(13) 0.0224(15) 0.0181(14) 0.0108(12) 0.0036(10) 0.0061(10)
C9 0.052(2) 0.087(3) 0.063(3) 0.052(3) -0.0083(18) -0.024(2)
C10 0.0106(11) 0.0153(13) 0.0189(13) 0.0083(11) 0.0015(9) -0.0004(9)
C13 0.0392(16) 0.0123(14) 0.0202(14) 0.0072(12) -0.0019(12) 0.0076(11)
C14 0.0110(11) 0.0161(13) 0.0171(13) 0.0075(11) -0.0002(9) -0.0003(9)
C16 0.0107(11) 0.0141(13) 0.0160(13) 0.0075(11) 0.0037(9) -0.0002(9)
C17 0.0383(17) 0.055(2) 0.0346(18) 0.0289(17) 0.0043(14) -0.0092(15)
C20 0.0153(12) 0.0118(13) 0.0129(12) 0.0020(10) 0.0025(9) 0.0012(9)
C25 0.0341(15) 0.0204(15) 0.0207(15) 0.0052(12) -0.0027(11) 0.0086(11)
C27 0.0304(15) 0.0192(15) 0.0252(15) 0.0080(13) -0.0046(11) -0.0026(11)
C28 0.0124(11) 0.0167(13) 0.0173(13) 0.0103(11) 0.0019(9) 0.0020(9)
C29 0.0504(18) 0.0317(18) 0.0163(15) 0.0115(13) 0.0096(13) 0.0095(14)
C30 0.0164(12) 0.0156(13) 0.0170(13) 0.0097(11) 0.0007(9) 0.0024(9)
C31 0.0487(18) 0.0299(17) 0.0233(16) 0.0171(14) -0.0008(13) -0.0019(13)
C32 0.0080(11) 0.0130(13) 0.0174(13) 0.0068(11) 0.0006(9) -0.0003(8)
C33 0.0548(19) 0.0222(17) 0.0281(17) 0.0111(14) -0.0144(14) -0.0015(14)
C34 0.0160(12) 0.0146(13) 0.0191(13) 0.0079(11) 0.0032(10) 0.0025(9)
C36 0.0160(12) 0.0174(14) 0.0175(13) 0.0093(11) 0.0041(9) 0.0033(9)
C37 0.116(3) 0.050(3) 0.029(2) 0.0189(19) -0.008(2) -0.001(2)
C39 0.0313(14) 0.0082(13) 0.0170(13) 0.0039(11) 0.0010(10) -0.0023(10)
C40 0.0194(12) 0.0158(14) 0.0153(13) 0.0067(11) 0.0036(10) 0.0042(10)
C44 0.0126(11) 0.0155(13) 0.0172(13) 0.0073(11) 0.0006(9) 0.0022(9)
C48 0.0114(11) 0.0152(13) 0.0177(13) 0.0105(11) 0.0003(9) -0.0012(9)
C49 0.0371(15) 0.0128(14) 0.0238(15) 0.0072(12) 0.0050(12) 0.0001(11)
C50 0.0100(11) 0.0168(13) 0.0199(13) 0.0100(11) 0.0013(9) 0.0008(9)
C52 0.0099(11) 0.0165(13) 0.0156(13) 0.0085(11) 0.0003(9) -0.0020(9)
C54 0.0101(11) 0.0125(13) 0.0196(13) 0.0092(11) 0.0013(9) 0.0012(9)
C55 0.0472(18) 0.0264(17) 0.0304(17) 0.0185(14) 0.0011(13) 0.0020(13)
C57 0.0419(17) 0.0326(18) 0.0323(17) 0.0186(15) -0.0104(13) 0.0028(13)
C60 0.0096(11) 0.0158(13) 0.0187(13) 0.0091(11) 0.0032(9) -0.0005(9)
C61 0.0478(18) 0.0280(18) 0.0255(17) 0.0011(14) -0.0042(13) 0.0209(14)
C62 0.0208(13) 0.0124(13) 0.0215(14) 0.0091(11) 0.0011(10) 0.0021(10)
C63 0.058(2) 0.0275(18) 0.0243(16) 0.0142(14) -0.0017(14) -0.0033(14)
C65 0.0407(18) 0.0357(19) 0.045(2) 0.0223(16) 0.0180(14) 0.0115(14)
C66 0.0153(12) 0.0158(13) 0.0163(13) 0.0084(11) 0.0024(9) 0.0027(9)
C67 0.057(2) 0.0219(17) 0.0306(17) 0.0064(14) -0.0092(14) 0.0224(14)
C71 0.061(2) 0.046(2) 0.0336(18) 0.0271(17) 0.0116(15) 0.0231(17)
C72 0.0094(11) 0.0163(13) 0.0163(13) 0.0075(11) 0.0012(9) 0.0010(9)
C74 0.0176(12) 0.0134(13) 0.0205(14) 0.0061(11) 0.0021(10) 0.0028(9)
C76 0.0238(13) 0.0170(14) 0.0169(13) 0.0107(11) 0.0020(10) 0.0051(10)
C80 0.0180(12) 0.0211(14) 0.0119(13) 0.0071(11) 0.0038(9) 0.0010(10)
C83 0.0279(14) 0.0213(15) 0.0171(14) 0.0130(12) 0.0018(10) 0.0010(11)
C86 0.0228(13) 0.0152(14) 0.0154(13) 0.0065(11) 0.0001(10) 0.0021(10)
C88 0.0255(14) 0.0175(14) 0.0193(14) 0.0069(12) -0.0026(10) 0.0027(10)
C90 0.0179(12) 0.0184(14) 0.0152(13) 0.0084(11) 0.0031(9) 0.0022(9)
C92 0.0162(12) 0.0081(12) 0.0213(14) 0.0079(11) 0.0008(9) 0.0005(9)
C94 0.0160(12) 0.0197(14) 0.0212(14) 0.0121(12) 0.0036(10) 0.0004(10)
C95 0.0267(14) 0.0170(14) 0.0255(15) 0.0092(12) -0.0014(11) 0.0040(11)
C96 0.0178(12) 0.0152(13) 0.0145(13) 0.0082(11) 0.0015(9) 0.0006(9)
C98 0.0215(13) 0.0183(14) 0.0158(13) 0.0107(11) 0.0007(10) 0.0008(10)
C101 0.0292(14) 0.0261(16) 0.0165(14) 0.0126(12) 0.0044(11) 0.0075(11)
C102 0.0110(11) 0.0137(13) 0.0172(13) 0.0081(11) 0.0027(9) 0.0006(9)
C107 0.0411(17) 0.0172(15) 0.0277(16) 0.0077(13) -0.0053(13) 0.0042(12)
C109 0.0478(18) 0.0201(16) 0.0217(15) 0.0076(13) -0.0059(13) 0.0105(13)
C110 0.0223(13) 0.0164(14) 0.0135(13) 0.0055(11) 0.0035(10) 0.0028(10)
C116 0.0217(13) 0.0224(15) 0.0181(14) 0.0087(12) 0.0008(10) 0.0012(10)
C117 0.0367(16) 0.0354(18) 0.0254(16) 0.0148(14) -0.0007(12) 0.0060(13)
C118 0.0206(13) 0.0131(13) 0.0188(14) 0.0044(11) 0.0004(10) -0.0013(10)
C119 0.0479(18) 0.0312(18) 0.0236(16) 0.0178(14) 0.0108(13) 0.0030(13)
C122 0.0174(12) 0.0143(13) 0.0175(13) 0.0050(11) 0.0038(10) -0.0001(9)
C123 0.0294(16) 0.043(2) 0.0395(19) 0.0197(16) -0.0030(13) 0.0048(13)
C128 0.0281(14) 0.0137(14) 0.0292(16) 0.0104(12) 0.0007(11) 0.0013(10)
C131 0.0533(19) 0.0242(17) 0.0227(16) 0.0083(13) 0.0136(13) -0.0018(13)
C132 0.0190(12) 0.0140(13) 0.0193(14) 0.0066(11) 0.0032(10) 0.0039(9)
C135 0.076(2) 0.0221(17) 0.0222(16) 0.0096(14) -0.0059(16) 0.0072(16)
C136 0.0231(13) 0.0156(14) 0.0237(14) 0.0108(12) 0.0048(10) 0.0053(10)
C137 0.066(2) 0.0345(19) 0.0356(19) 0.0242(16) 0.0083(16) 0.0069(16)
C138 0.0270(13) 0.0159(14) 0.0171(13) 0.0090(11) -0.0029(10) 0.0010(10)
C140 0.0243(13) 0.0161(14) 0.0257(15) 0.0138(12) 0.0015(11) 0.0025(10)
C141 0.0399(18) 0.050(2) 0.043(2) 0.0248(18) -0.0105(15) -0.0054(15)
C142 0.0273(14) 0.0139(14) 0.0199(14) 0.0035(11) -0.0025(11) -0.0022(10)
C148 0.0288(14) 0.0176(14) 0.0189(14) 0.0097(12) 0.0019(11) 0.0038(11)
C149 0.094(3) 0.075(3) 0.041(2) 0.039(2) 0.000(2) 0.012(2)
C35 0.0299(16) 0.047(2) 0.050(2) 0.0306(18) -0.0096(14) -0.0027(14)
C69 0.0342(18) 0.038(2) 0.057(2) 0.0193(18) 0.0116(15) -0.0038(14)
C73 0.053(2) 0.068(3) 0.042(2) -0.012(2) 0.0188(17) -0.0279(19)
C127 0.0295(16) 0.0275(18) 0.058(2) 0.0179(16) 0.0141(15) 0.0048(12)
C139 0.0355(17) 0.058(2) 0.041(2) 0.0343(18) 0.0020(14) 0.0019(15)
C147 0.064(3) 0.079(3) 0.042(2) 0.001(2) 0.0268(19) -0.023(2)

loop_
_atom_type_symbol
_atom_type_description
_atom_type_scat_dispersion_real
_atom_type_scat_dispersion_imag
_atom_type_scat_source
C C 0.0033 0.0016 'International Tables Vol C Tables 4.2.6.8 and 6.1.1.4'
H H 0.0000 0.0000 'International Tables Vol C Tables 4.2.6.8 and 6.1.1.4'

loop_
_geom_angle_atom_site_label_1
_geom_angle_atom_site_label_2
_geom_angle_atom_site_label_3
_geom_angle
_geom_angle_site_symmetry_1
_geom_angle_site_symmetry_3
_geom_angle_publ_flag
C12 C1 C18 119.3(2) . . ?
C12 C1 C38 120.4(2) . . ?
C38 C1 C18 120.3(2) . . ?
H2A C2 H2B 109.5 . . ?
H2A C2 H2C 109.5 . . ?
H2B C2 H2C 109.5 . . ?
C105 C2 H2A 109.5 . . ?
C105 C2 H2B 109.5 . . ?
C105 C2 H2C 109.5 . . ?
C47 C3 H3 119.1 . . ?
C47 C3 C150 121.9(2) . . ?
C150 C3 H3 119.1 . . ?
C12 C4 C26 120.1(2) . . ?
C12 C4 C46 120.7(2) . . ?
C46 C4 C26 119.1(2) . . ?
H5A C5 H5B 109.5 . . ?
H5A C5 H5C 109.5 . . ?
H5B C5 H5C 109.5 . . ?
C68 C5 H5A 109.5 . . ?
C68 C5 H5B 109.5 . . ?
C68 C5 H5C 109.5 . . ?
C22 C6 C24 120.5(2) . . ?
C56 C6 C22 119.5(2) . . ?
C56 C6 C24 120.0(2) . . ?
H7A C7 H7B 109.5 . . ?
H7A C7 H7C 109.5 . . ?
H7B C7 H7C 109.5 . . ?
C81 C7 H7A 109.5 . . ?
C81 C7 H7B 109.5 . . ?
C81 C7 H7C 109.5 . . ?
C18 C8 C64 120.3(2) . . ?
C26 C8 C18 120.2(2) . . ?
C26 C8 C64 119.4(2) . . ?
C23 C11 C104 119.0(2) . . ?
C23 C11 C115 120.3(2) . . ?
C104 C11 C115 120.5(2) . . ?
C1 C12 C24 120.3(2) . . ?
C4 C12 C1 120.3(2) . . ?
C4 C12 C24 119.4(2) . . ?
C87 C15 H15 119.3 . . ?
C143 C15 H15 119.3 . . ?
C143 C15 C87 121.4(3) . . ?
C1 C18 C8 119.7(2) . . ?
C82 C18 C1 120.1(2) . . ?
C82 C18 C8 120.2(2) . . ?
C68 C19 H19 119.1 . . ?
C120 C19 H19 119.1 . . ?
C120 C19 C68 121.8(2) . . ?
H21A C21 H21B 109.5 . . ?
H21A C21 H21C 109.5 . . ?
H21B C21 H21C 109.5 . . ?
C41 C21 H21A 109.5 . . ?
C41 C21 H21B 109.5 . . ?
C41 C21 H21C 109.5 . . ?
C6 C22 H22 118.5 . . ?
C84 C22 C6 123.1(2) . . ?
C84 C22 H22 118.5 . . ?
C11 C23 H23 119.1 . . ?
C146 C23 C11 121.8(3) . . ?
C146 C23 H23 119.1 . . ?
C12 C24 C6 119.2(2) . . ?
C58 C24 C6 121.6(2) . . ?
C58 C24 C12 119.2(2) . . ?
C8 C26 C4 119.9(2) . . ?
C8 C26 C112 121.2(2) . . ?
C112 C26 C4 118.8(2) . . ?
C1 C38 C56 119.5(2) . . ?
C43 C38 C1 117.6(2) . . ?
C43 C38 C56 122.9(2) . . ?
C51 C41 C21 107.9(2) . . ?
C51 C41 C84 108.6(2) . . ?
C53 C41 C21 108.4(2) . . ?
C53 C41 C51 109.7(2) . . ?
C53 C41 C84 110.1(2) . . ?
C84 C41 C21 111.99(19) . . ?
C64 C42 H42 118.7 . . ?
C64 C42 C126 122.6(2) . . ?
C126 C42 H42 118.7 . . ?
C38 C43 H43 118.9 . . ?
C89 C43 C38 122.2(2) . . ?
C89 C43 H43 118.9 . . ?
C77 C45 C87 119.7(2) . . ?
C125 C45 C77 122.9(2) . . ?
C125 C45 C87 117.2(2) . . ?
C70 C46 C4 119.1(2) . . ?
C77 C46 C4 120.7(2) . . ?
C77 C46 C70 120.1(2) . . ?
C3 C47 H47 119.1 . . ?
C3 C47 C108 121.9(2) . . ?
C108 C47 H47 119.1 . . ?
C41 C51 H51A 109.5 . . ?
C41 C51 H51B 109.5 . . ?
C41 C51 H51C 109.5 . . ?
H51A C51 H51B 109.5 . . ?
H51A C51 H51C 109.5 . . ?
H51B C51 H51C 109.5 . . ?
C41 C53 H53A 109.5 . . ?
C41 C53 H53B 109.5 . . ?
C41 C53 H53C 109.5 . . ?
H53A C53 H53B 109.5 . . ?
H53A C53 H53C 109.5 . . ?
H53B C53 H53C 109.5 . . ?
C6 C56 C38 120.1(2) . . ?
C6 C56 C130 117.3(2) . . ?
C130 C56 C38 122.6(2) . . ?
C24 C58 H58 118.4 . . ?
C24 C58 C70 123.2(2) . . ?
C70 C58 H58 118.4 . . ?
C97 C59 H59 119.9 . . ?
C113 C59 H59 119.9 . . ?
C113 C59 C97 120.2(2) . . ?
C8 C64 C114 118.7(2) . . ?
C42 C64 C8 118.6(2) . . ?
C42 C64 C114 122.7(2) . . ?
C19 C68 C5 120.3(2) . . ?
C19 C68 C78 119.2(2) . . ?
C78 C68 C5 120.4(2) . . ?
C58 C70 C46 118.1(2) . . ?
C75 C70 C46 120.9(2) . . ?
C75 C70 C58 121.0(2) . . ?
C70 C75 C78 117.5(2) . . ?
C70 C75 C87 118.9(2) . . ?
C87 C75 C78 123.4(2) . . ?
C45 C77 C134 124.3(2) . . ?
C46 C77 C45 117.6(2) . . ?
C46 C77 C134 117.9(2) . . ?
C68 C78 C75 118.4(2) . . ?
C81 C78 C68 119.9(2) . . ?
C81 C78 C75 121.1(2) . . ?
C100 C79 C93 118.5(2) . . ?
C124 C79 C93 120.6(2) . . ?
C124 C79 C100 120.8(2) . . ?
C78 C81 C7 121.0(2) . . ?
C106 C81 C7 119.8(2) . . ?
C106 C81 C78 119.1(2) . . ?
C18 C82 C108 119.5(2) . . ?
C89 C82 C18 117.6(2) . . ?
C89 C82 C108 122.9(2) . . ?
C22 C84 C41 122.4(2) . . ?
C22 C84 C99 116.9(2) . . ?
C99 C84 C41 120.7(2) . . ?
C91 C85 C104 118.2(2) . . ?
C91 C85 C121 121.3(2) . . ?
C104 C85 C121 120.4(2) . . ?
C15 C87 C45 118.6(2) . . ?
C75 C87 C15 121.3(2) . . ?
C75 C87 C45 120.0(2) . . ?
C43 C89 C82 122.1(2) . . ?
C43 C89 H89 118.9 . . ?
C82 C89 H89 118.9 . . ?
C85 C91 H91 119.0 . . ?
C85 C91 C146 122.0(2) . . ?
C146 C91 H91 119.0 . . ?
C79 C93 C134 119.3(2) . . ?
C113 C93 C79 117.6(2) . . ?
C113 C93 C134 122.6(2) . . ?
C59 C97 H97 120.0 . . ?
C100 C97 C59 120.0(2) . . ?
C100 C97 H97 120.0 . . ?
C84 C99 H99 119.4 . . ?
C130 C99 C84 121.3(2) . . ?
C130 C99 H99 119.4 . . ?
C79 C100 H100 119.3 . . ?
C97 C100 C79 121.4(2) . . ?
C97 C100 H100 119.3 . . ?
H10A C103 H10B 109.5 . . ?
H10A C103 H10C 109.5 . . ?
H10B C103 H10C 109.5 . . ?
C120 C103 H10A 109.5 . . ?
C120 C103 H10B 109.5 . . ?
C120 C103 H10C 109.5 . . ?
C11 C104 C85 120.3(2) . . ?
C11 C104 C124 119.1(2) . . ?
C85 C104 C124 120.5(2) . . ?
C129 C105 C2 108.2(2) . . ?
C133 C105 C2 109.1(2) . . ?
C133 C105 C129 109.0(2) . . ?
C133 C105 C150 109.6(2) . . ?
C150 C105 C2 108.8(2) . . ?
C150 C105 C129 112.2(2) . . ?
C81 C106 H106 118.9 . . ?
C120 C106 C81 122.2(2) . . ?
C120 C106 H106 118.9 . . ?
C47 C108 C82 122.1(2) . . ?
C47 C108 C114 117.4(2) . . ?
C114 C108 C82 120.3(2) . . ?
H11A C111 H11B 109.5 . . ?
H11A C111 H11C 109.5 . . ?
H11B C111 H11C 109.5 . . ?
C146 C111 H11A 109.5 . . ?
C146 C111 H11B 109.5 . . ?
C146 C111 H11C 109.5 . . ?
C26 C112 C126 118.2(2) . . ?
C134 C112 C26 120.9(2) . . ?
C134 C112 C126 120.7(2) . . ?
C59 C113 C93 121.9(2) . . ?
C59 C113 H113 119.1 . . ?
C93 C113 H113 119.1 . . ?
C108 C114 C64 119.4(2) . . ?
C144 C114 C64 121.2(2) . . ?
C144 C114 C108 119.4(2) . . ?
C11 C115 H11D 109.5 . . ?
C11 C115 H11E 109.5 . . ?
C11 C115 H11F 109.5 . . ?
H11D C115 H11E 109.5 . . ?
H11D C115 H11F 109.5 . . ?
H11E C115 H11F 109.5 . . ?
C19 C120 C103 121.5(3) . . ?
C106 C120 C19 117.9(2) . . ?
C106 C120 C103 120.6(2) . . ?
C85 C121 H12A 109.5 . . ?
C85 C121 H12B 109.5 . . ?
C85 C121 H12C 109.5 . . ?
H12A C121 H12B 109.5 . . ?
H12A C121 H12C 109.5 . . ?
H12B C121 H12C 109.5 . . ?
C79 C124 C104 119.0(2) . . ?
C126 C124 C79 119.7(2) . . ?
C126 C124 C104 120.6(2) . . ?
C45 C125 H125 119.0 . . ?
C145 C125 C45 121.9(3) . . ?
C145 C125 H125 119.0 . . ?
C42 C126 C112 118.4(2) . . ?
C124 C126 C42 121.8(2) . . ?
C124 C126 C112 119.8(2) . . ?
C105 C129 H12D 109.5 . . ?
C105 C129 H12E 109.5 . . ?
C105 C129 H12F 109.5 . . ?
H12D C129 H12E 109.5 . . ?
H12D C129 H12F 109.5 . . ?
H12E C129 H12F 109.5 . . ?
C56 C130 H130 119.0 . . ?
C99 C130 C56 122.0(2) . . ?
C99 C130 H130 119.0 . . ?
C105 C133 H13A 109.5 . . ?
C105 C133 H13B 109.5 . . ?
C105 C133 H13C 109.5 . . ?
H13A C133 H13B 109.5 . . ?
H13A C133 H13C 109.5 . . ?
H13B C133 H13C 109.5 . . ?
C93 C134 C77 123.6(2) . . ?
C112 C134 C77 118.1(2) . . ?
C112 C134 C93 118.0(2) . . ?
C15 C143 H143 120.2 . . ?
C15 C143 C145 119.7(3) . . ?
C145 C143 H143 120.2 . . ?
C114 C144 H144 118.5 . . ?
C150 C144 C114 122.9(2) . . ?
C150 C144 H144 118.5 . . ?
C125 C145 C143 120.7(3) . . ?
C125 C145 H145 119.7 . . ?
C143 C145 H145 119.7 . . ?
C23 C146 C91 118.6(2) . . ?
C23 C146 C111 120.4(3) . . ?
C91 C146 C111 120.9(3) . . ?
C3 C150 C105 120.1(2) . . ?
C144 C150 C3 116.4(2) . . ?
C144 C150 C105 123.5(2) . . ?
H9A C9 H9B 109.5 . . ?
H9A C9 H9C 109.5 . . ?
H9B C9 H9C 109.5 . . ?
C55 C9 H9A 109.5 . . ?
C55 C9 H9B 109.5 . . ?
C55 C9 H9C 109.5 . . ?
C72 C10 C44 118.9(2) . . ?
C102 C10 C44 121.0(2) . . ?
C102 C10 C72 120.1(2) . . ?
C55 C13 C107 120.6(3) . . ?
C55 C13 C138 120.1(2) . . ?
C107 C13 C138 119.2(2) . . ?
C34 C14 C54 121.7(2) . . ?
C34 C14 C96 118.5(2) . . ?
C96 C14 C54 119.8(2) . . ?
C32 C16 C102 119.4(2) . . ?
C52 C16 C32 120.3(2) . . ?
C52 C16 C102 120.4(2) . . ?
H17A C17 H17B 109.5 . . ?
H17A C17 H17C 109.5 . . ?
H17B C17 H17C 109.5 . . ?
C83 C17 H17A 109.5 . . ?
C83 C17 H17B 109.5 . . ?
C83 C17 H17C 109.5 . . ?
C54 C20 H20 119.1 . . ?
C92 C20 H20 119.1 . . ?
C92 C20 C54 121.8(2) . . ?
C61 C25 H25 119.6 . . ?
C61 C25 C88 120.9(3) . . ?
C88 C25 H25 119.6 . . ?
C39 C27 C123 121.1(2) . . ?
C57 C27 C39 118.9(3) . . ?
C57 C27 C123 120.0(2) . . ?
C48 C28 C50 119.8(2) . . ?
C122 C28 C48 119.0(2) . . ?
C122 C28 C50 121.2(2) . . ?
H29A C29 H29B 109.5 . . ?
H29A C29 H29C 109.5 . . ?
H29B C29 H29C 109.5 . . ?
C101 C29 H29A 109.5 . . ?
C101 C29 H29B 109.5 . . ?
C101 C29 H29C 109.5 . . ?
C62 C30 C72 121.0(2) . . ?
C62 C30 C86 120.7(2) . . ?
C72 C30 C86 118.1(2) . . ?
H31A C31 H31B 109.5 . . ?
H31A C31 H31C 109.5 . . ?
H31B C31 H31C 109.5 . . ?
C83 C31 H31A 109.5 . . ?
C83 C31 H31B 109.5 . . ?
C83 C31 H31C 109.5 . . ?
C16 C32 C60 119.9(2) . . ?
C54 C32 C16 119.9(2) . . ?
C54 C32 C60 120.2(2) . . ?
C107 C33 H33 118.6 . . ?
C135 C33 H33 118.6 . . ?
C135 C33 C107 122.9(3) . . ?
C14 C34 H34 119.3 . . ?
C110 C34 C14 121.4(2) . . ?
C110 C34 H34 119.3 . . ?
C90 C36 C44 120.1(2) . . ?
C90 C36 C98 121.3(2) . . ?
C98 C36 C44 118.6(2) . . ?
H37A C37 H37B 109.5 . . ?
H37A C37 H37C 109.5 . . ?
H37B C37 H37C 109.5 . . ?
C135 C37 H37A 109.5 . . ?
C135 C37 H37B 109.5 . . ?
C135 C37 H37C 109.5 . . ?
C27 C39 C49 119.6(2) . . ?
C27 C39 C90 120.8(2) . . ?
C49 C39 C90 119.6(2) . . ?
C44 C40 C62 117.8(2) . . ?
C44 C40 C132 117.3(2) . . ?
C132 C40 C62 124.7(2) . . ?
C10 C44 C36 118.3(2) . . ?
C40 C44 C10 121.0(2) . . ?
C40 C44 C36 120.7(2) . . ?
C28 C48 C52 120.1(2) . . ?
C118 C48 C28 117.9(2) . . ?
C118 C48 C52 122.0(2) . . ?
C39 C49 C65 121.1(2) . . ?
C131 C49 C39 119.1(2) . . ?
C131 C49 C65 119.8(2) . . ?
C98 C50 C28 121.8(2) . . ?
C98 C50 C102 118.9(2) . . ?
C102 C50 C28 119.2(2) . . ?
C16 C52 C48 119.7(2) . . ?
C92 C52 C16 118.0(2) . . ?
C92 C52 C48 122.3(2) . . ?
C20 C54 C14 122.1(2) . . ?
C20 C54 C32 118.0(2) . . ?
C32 C54 C14 119.9(2) . . ?
C13 C55 C9 120.6(3) . . ?
C13 C55 C137 118.7(3) . . ?
C137 C55 C9 120.6(3) . . ?
C27 C57 H57 118.7 . . ?
C63 C57 C27 122.6(3) . . ?
C63 C57 H57 118.7 . . ?
C32 C60 C66 120.2(2) . . ?
C72 C60 C32 119.9(2) . . ?
C72 C60 C66 119.8(2) . . ?
C25 C61 H61 119.6 . . ?
C25 C61 C67 120.8(3) . . ?
C67 C61 H61 119.6 . . ?
C30 C62 C40 117.9(2) . . ?
C30 C62 C88 117.6(2) . . ?
C88 C62 C40 124.3(2) . . ?
C57 C63 C131 117.8(3) . . ?
C57 C63 C149 121.8(3) . . ?
C131 C63 C149 120.4(3) . . ?
C49 C65 H65A 109.5 . . ?
C49 C65 H65B 109.5 . . ?
C49 C65 H65C 109.5 . . ?
H65A C65 H65B 109.5 . . ?
H65A C65 H65C 109.5 . . ?
H65B C65 H65C 109.5 . . ?
C60 C66 C96 118.9(2) . . ?
C76 C66 C60 118.5(2) . . ?
C76 C66 C96 122.6(2) . . ?
C61 C67 H67 119.9 . . ?
C109 C67 C61 120.2(3) . . ?
C109 C67 H67 119.9 . . ?
H71A C71 H71B 109.5 . . ?
H71A C71 H71C 109.5 . . ?
H71B C71 H71C 109.5 . . ?
C83 C71 H71A 109.5 . . ?
C83 C71 H71B 109.5 . . ?
C83 C71 H71C 109.5 . . ?
C10 C72 C30 118.5(2) . . ?
C60 C72 C10 120.2(2) . . ?
C60 C72 C30 121.1(2) . . ?
C90 C74 C116 121.0(2) . . ?
C90 C74 C132 120.2(2) . . ?
C116 C74 C132 118.7(2) . . ?
C66 C76 H76 118.3 . . ?
C66 C76 C86 123.4(2) . . ?
C86 C76 H76 118.3 . . ?
C110 C80 C101 123.0(2) . . ?
C136 C80 C101 119.6(2) . . ?
C136 C80 C110 117.4(2) . . ?
C17 C83 C31 109.3(2) . . ?
C17 C83 C94 107.9(2) . . ?
C31 C83 C94 111.7(2) . . ?
C71 C83 C17 109.6(2) . . ?
C71 C83 C31 107.1(2) . . ?
C71 C83 C94 111.1(2) . . ?
C76 C86 C30 118.5(2) . . ?
C138 C86 C30 120.2(2) . . ?
C138 C86 C76 121.4(2) . . ?
C25 C88 C62 122.2(2) . . ?
C25 C88 C95 118.0(2) . . ?
C95 C88 C62 119.6(2) . . ?
C36 C90 C39 119.5(2) . . ?
C36 C90 C74 119.2(2) . . ?
C74 C90 C39 121.2(2) . . ?
C20 C92 C52 121.8(2) . . ?
C20 C92 H92 119.1 . . ?
C52 C92 H92 119.1 . . ?
C122 C94 C83 121.7(2) . . ?
C122 C94 C140 116.8(2) . . ?
C140 C94 C83 121.5(2) . . ?
C88 C95 C109 118.3(2) . . ?
C138 C95 C88 120.7(2) . . ?
C138 C95 C109 120.9(2) . . ?
C14 C96 C66 120.1(2) . . ?
C14 C96 C136 118.8(2) . . ?
C136 C96 C66 121.1(2) . . ?
C36 C98 H98 118.6 . . ?
C50 C98 C36 122.9(2) . . ?
C50 C98 H98 118.6 . . ?
C29 C101 C80 111.9(2) . . ?
C29 C101 C117 108.9(2) . . ?
C29 C101 C119 108.6(2) . . ?
C80 C101 C117 109.4(2) . . ?
C80 C101 C119 109.6(2) . . ?
C119 C101 C117 108.4(2) . . ?
C10 C102 C16 120.2(2) . . ?
C10 C102 C50 119.5(2) . . ?
C16 C102 C50 120.3(2) . . ?
C13 C107 C141 121.2(3) . . ?
C33 C107 C13 118.0(3) . . ?
C33 C107 C141 120.8(3) . . ?
C67 C109 C95 121.2(3) . . ?
C67 C109 H109 119.4 . . ?
C95 C109 H109 119.4 . . ?
C34 C110 C80 121.2(2) . . ?
C34 C110 H110 119.4 . . ?
C80 C110 H110 119.4 . . ?
C74 C116 H116 119.1 . . ?
C142 C116 C74 121.7(2) . . ?
C142 C116 H116 119.1 . . ?
C101 C117 H11G 109.5 . . ?
C101 C117 H11H 109.5 . . ?
C101 C117 H11I 109.5 . . ?
H11G C117 H11H 109.5 . . ?
H11G C117 H11I 109.5 . . ?
H11H C117 H11I 109.5 . . ?
C48 C118 H118 119.4 . . ?
C140 C118 C48 121.3(2) . . ?
C140 C118 H118 119.4 . . ?
C101 C119 H11J 109.5 . . ?
C101 C119 H11K 109.5 . . ?
C101 C119 H11L 109.5 . . ?
H11J C119 H11K 109.5 . . ?
H11J C119 H11L 109.5 . . ?
H11K C119 H11L 109.5 . . ?
C28 C122 H122 118.3 . . ?
C94 C122 C28 123.4(2) . . ?
C94 C122 H122 118.3 . . ?
C27 C123 H12G 109.5 . . ?
C27 C123 H12H 109.5 . . ?
C27 C123 H12I 109.5 . . ?
H12G C123 H12H 109.5 . . ?
H12G C123 H12I 109.5 . . ?
H12H C123 H12I 109.5 . . ?
C142 C128 H128 119.9 . . ?
C148 C128 H128 119.9 . . ?
C148 C128 C142 120.3(2) . . ?
C49 C131 H131 119.0 . . ?
C63 C131 C49 121.9(3) . . ?
C63 C131 H131 119.0 . . ?
C74 C132 C40 120.1(2) . . ?
C148 C132 C40 122.4(2) . . ?
C148 C132 C74 117.3(2) . . ?
C33 C135 C37 121.8(3) . . ?
C33 C135 C137 118.0(3) . . ?
C137 C135 C37 120.2(3) . . ?
C80 C136 C96 122.6(2) . . ?
C80 C136 H136 118.7 . . ?
C96 C136 H136 118.7 . . ?
C55 C137 H137 119.1 . . ?
C135 C137 C55 121.7(3) . . ?
C135 C137 H137 119.1 . . ?
C86 C138 C13 118.2(2) . . ?
C95 C138 C13 122.4(2) . . ?
C95 C138 C86 119.3(2) . . ?
C94 C140 H140 119.2 . . ?
C118 C140 C94 121.6(2) . . ?
C118 C140 H140 119.2 . . ?
C107 C141 H14A 109.5 . . ?
C107 C141 H14B 109.5 . . ?
C107 C141 H14C 109.5 . . ?
H14A C141 H14B 109.5 . . ?
H14A C141 H14C 109.5 . . ?
H14B C141 H14C 109.5 . . ?
C116 C142 C128 119.8(2) . . ?
C116 C142 H142 120.1 . . ?
C128 C142 H142 120.1 . . ?
C128 C148 C132 121.8(2) . . ?
C128 C148 H148 119.1 . . ?
C132 C148 H148 119.1 . . ?
C63 C149 H14D 109.5 . . ?
C63 C149 H14E 109.5 . . ?
C63 C149 H14F 109.5 . . ?
H14D C149 H14E 109.5 . . ?
H14D C149 H14F 109.5 . . ?
H14E C149 H14F 109.5 . . ?
C69 C35 H35 119.9 . . ?
C69 C35 C139 120.1(3) . . ?
C139 C35 H35 119.9 . . ?
C35 C69 H69 120.1 . . ?
C35 C69 C147 119.9(3) . . ?
C147 C69 H69 120.1 . . ?
C127 C73 H73 119.9 . . ?
C127 C73 C147 120.2(3) . . ?
C147 C73 H73 119.9 . . ?
C73 C127 H127 120.0 . . ?
C73 C127 C139 119.9(3) . . ?
C139 C127 H127 120.0 . . ?
C35 C139 H139 120.2 . . ?
C127 C139 C35 119.5(3) . . ?
C127 C139 H139 120.2 . . ?
C69 C147 C73 120.3(3) . . ?
C69 C147 H147 119.8 . . ?
C73 C147 H147 119.8 . . ?

loop_
_geom_bond_atom_site_label_1
_geom_bond_atom_site_label_2
_geom_bond_distance
_geom_bond_site_symmetry_2
_geom_bond_publ_flag
C1 C12 1.424(3) . ?
C1 C18 1.430(3) . ?
C1 C38 1.428(3) . ?
C2 H2A 0.9800 . ?
C2 H2B 0.9800 . ?
C2 H2C 0.9800 . ?
C2 C105 1.534(4) . ?
C3 H3 0.9500 . ?
C3 C47 1.368(4) . ?
C3 C150 1.408(3) . ?
C4 C12 1.406(3) . ?
C4 C26 1.432(3) . ?
C4 C46 1.429(3) . ?
C5 H5A 0.9800 . ?
C5 H5B 0.9800 . ?
C5 H5C 0.9800 . ?
C5 C68 1.508(3) . ?
C6 C22 1.407(3) . ?
C6 C24 1.466(3) . ?
C6 C56 1.405(3) . ?
C7 H7A 0.9800 . ?
C7 H7B 0.9800 . ?
C7 H7C 0.9800 . ?
C7 C81 1.510(4) . ?
C8 C18 1.430(3) . ?
C8 C26 1.401(3) . ?
C8 C64 1.442(3) . ?
C11 C23 1.384(3) . ?
C11 C104 1.403(4) . ?
C11 C115 1.505(4) . ?
C12 C24 1.435(3) . ?
C15 H15 0.9500 . ?
C15 C87 1.423(4) . ?
C15 C143 1.354(4) . ?
C18 C82 1.426(3) . ?
C19 H19 0.9500 . ?
C19 C68 1.394(3) . ?
C19 C120 1.386(4) . ?
C21 H21A 0.9800 . ?
C21 H21B 0.9800 . ?
C21 H21C 0.9800 . ?
C21 C41 1.540(3) . ?
C22 H22 0.9500 . ?
C22 C84 1.373(3) . ?
C23 H23 0.9500 . ?
C23 C146 1.383(4) . ?
C24 C58 1.364(3) . ?
C26 C112 1.431(3) . ?
C38 C43 1.387(3) . ?
C38 C56 1.464(3) . ?
C41 C51 1.536(4) . ?
C41 C53 1.527(4) . ?
C41 C84 1.537(3) . ?
C42 H42 0.9500 . ?
C42 C64 1.377(3) . ?
C42 C126 1.426(3) . ?
C43 H43 0.9500 . ?
C43 C89 1.386(3) . ?
C45 C77 1.427(4) . ?
C45 C87 1.443(4) . ?
C45 C125 1.413(4) . ?
C46 C70 1.427(3) . ?
C46 C77 1.413(3) . ?
C47 H47 0.9500 . ?
C47 C108 1.399(3) . ?
C51 H51A 0.9800 . ?
C51 H51B 0.9800 . ?
C51 H51C 0.9800 . ?
C53 H53A 0.9800 . ?
C53 H53B 0.9800 . ?
C53 H53C 0.9800 . ?
C56 C130 1.406(3) . ?
C58 H58 0.9500 . ?
C58 C70 1.418(3) . ?
C59 H59 0.9500 . ?
C59 C97 1.414(4) . ?
C59 C113 1.358(4) . ?
C64 C114 1.472(3) . ?
C68 C78 1.399(4) . ?
C70 C75 1.402(3) . ?
C75 C78 1.502(3) . ?
C75 C87 1.409(3) . ?
C77 C134 1.460(3) . ?
C78 C81 1.396(4) . ?
C79 C93 1.429(3) . ?
C79 C100 1.429(3) . ?
C79 C124 1.414(3) . ?
C81 C106 1.392(3) . ?
C82 C89 1.393(3) . ?
C82 C108 1.465(3) . ?
C84 C99 1.409(3) . ?
C85 C91 1.389(3) . ?
C85 C104 1.411(3) . ?
C85 C121 1.497(4) . ?
C89 H89 0.9500 . ?
C91 H91 0.9500 . ?
C91 C146 1.389(4) . ?
C93 C113 1.428(4) . ?
C93 C134 1.437(3) . ?
C97 H97 0.9500 . ?
C97 C100 1.360(4) . ?
C99 H99 0.9500 . ?
C99 C130 1.373(3) . ?
C100 H100 0.9500 . ?
C103 H10A 0.9800 . ?
C103 H10B 0.9800 . ?
C103 H10C 0.9800 . ?
C103 C120 1.517(3) . ?
C104 C124 1.504(3) . ?
C105 C129 1.532(4) . ?
C105 C133 1.527(4) . ?
C105 C150 1.531(3) . ?
C106 H106 0.9500 . ?
C106 C120 1.386(4) . ?
C108 C114 1.412(3) . ?
C111 H11A 0.9800 . ?
C111 H11B 0.9800 . ?
C111 H11C 0.9800 . ?
C111 C146 1.516(3) . ?
C112 C126 1.434(3) . ?
C112 C134 1.408(3) . ?
C113 H113 0.9500 . ?
C114 C144 1.404(3) . ?
C115 H11D 0.9800 . ?
C115 H11E 0.9800 . ?
C115 H11F 0.9800 . ?
C121 H12A 0.9800 . ?
C121 H12B 0.9800 . ?
C121 H12C 0.9800 . ?
C124 C126 1.399(3) . ?
C125 H125 0.9500 . ?
C125 C145 1.357(4) . ?
C129 H12D 0.9800 . ?
C129 H12E 0.9800 . ?
C129 H12F 0.9800 . ?
C130 H130 0.9500 . ?
C133 H13A 0.9800 . ?
C133 H13B 0.9800 . ?
C133 H13C 0.9800 . ?
C143 H143 0.9500 . ?
C143 C145 1.414(4) . ?
C144 H144 0.9500 . ?
C144 C150 1.383(3) . ?
C145 H145 0.9500 . ?
C9 H9A 0.9800 . ?
C9 H9B 0.9800 . ?
C9 H9C 0.9800 . ?
C9 C55 1.514(4) . ?
C10 C44 1.433(3) . ?
C10 C72 1.429(3) . ?
C10 C102 1.405(3) . ?
C13 C55 1.390(4) . ?
C13 C107 1.408(4) . ?
C13 C138 1.503(3) . ?
C14 C34 1.403(3) . ?
C14 C54 1.469(3) . ?
C14 C96 1.403(3) . ?
C16 C32 1.425(3) . ?
C16 C52 1.418(3) . ?
C16 C102 1.429(3) . ?
C17 H17A 0.9800 . ?
C17 H17B 0.9800 . ?
C17 H17C 0.9800 . ?
C17 C83 1.527(4) . ?
C20 H20 0.9500 . ?
C20 C54 1.389(3) . ?
C20 C92 1.387(3) . ?
C25 H25 0.9500 . ?
C25 C61 1.362(4) . ?
C25 C88 1.425(4) . ?
C27 C39 1.404(4) . ?
C27 C57 1.392(4) . ?
C27 C123 1.506(4) . ?
C28 C48 1.408(3) . ?
C28 C50 1.462(3) . ?
C28 C122 1.407(3) . ?
C29 H29A 0.9800 . ?
C29 H29B 0.9800 . ?
C29 H29C 0.9800 . ?
C29 C101 1.520(4) . ?
C30 C62 1.405(3) . ?
C30 C72 1.437(3) . ?
C30 C86 1.437(3) . ?
C31 H31A 0.9800 . ?
C31 H31B 0.9800 . ?
C31 H31C 0.9800 . ?
C31 C83 1.534(4) . ?
C32 C54 1.421(3) . ?
C32 C60 1.429(3) . ?
C33 H33 0.9500 . ?
C33 C107 1.389(4) . ?
C33 C135 1.373(4) . ?
C34 H34 0.9500 . ?
C34 C110 1.383(3) . ?
C36 C44 1.437(3) . ?
C36 C90 1.409(3) . ?
C36 C98 1.418(3) . ?
C37 H37A 0.9800 . ?
C37 H37B 0.9800 . ?
C37 H37C 0.9800 . ?
C37 C135 1.522(4) . ?
C39 C49 1.404(3) . ?
C39 C90 1.502(3) . ?
C40 C44 1.404(3) . ?
C40 C62 1.464(3) . ?
C40 C132 1.436(3) . ?
C48 C52 1.470(3) . ?
C48 C118 1.405(3) . ?
C49 C65 1.504(4) . ?
C49 C131 1.399(4) . ?
C50 C98 1.371(3) . ?
C50 C102 1.441(3) . ?
C52 C92 1.389(3) . ?
C55 C137 1.398(4) . ?
C57 H57 0.9500 . ?
C57 C63 1.381(4) . ?
C60 C66 1.442(3) . ?
C60 C72 1.403(3) . ?
C61 H61 0.9500 . ?
C61 C67 1.411(4) . ?
C62 C88 1.437(3) . ?
C63 C131 1.385(4) . ?
C63 C149 1.522(4) . ?
C65 H65A 0.9800 . ?
C65 H65B 0.9800 . ?
C65 H65C 0.9800 . ?
C66 C76 1.370(3) . ?
C66 C96 1.469(3) . ?
C67 H67 0.9500 . ?
C67 C109 1.346(4) . ?
C71 H71A 0.9800 . ?
C71 H71B 0.9800 . ?
C71 H71C 0.9800 . ?
C71 C83 1.519(4) . ?
C74 C90 1.411(3) . ?
C74 C116 1.425(3) . ?
C74 C132 1.433(3) . ?
C76 H76 0.9500 . ?
C76 C86 1.419(3) . ?
C80 C101 1.535(3) . ?
C80 C110 1.397(3) . ?
C80 C136 1.390(3) . ?
C83 C94 1.535(3) . ?
C86 C138 1.405(3) . ?
C88 C95 1.432(4) . ?
C92 H92 0.9500 . ?
C94 C122 1.373(3) . ?
C94 C140 1.405(4) . ?
C95 C109 1.433(4) . ?
C95 C138 1.403(4) . ?
C96 C136 1.410(3) . ?
C98 H98 0.9500 . ?
C101 C117 1.541(4) . ?
C101 C119 1.540(4) . ?
C107 C141 1.503(4) . ?
C109 H109 0.9500 . ?
C110 H110 0.9500 . ?
C116 H116 0.9500 . ?
C116 C142 1.353(4) . ?
C117 H11G 0.9800 . ?
C117 H11H 0.9800 . ?
C117 H11I 0.9800 . ?
C118 H118 0.9500 . ?
C118 C140 1.381(3) . ?
C119 H11J 0.9800 . ?
C119 H11K 0.9800 . ?
C119 H11L 0.9800 . ?
C122 H122 0.9500 . ?
C123 H12G 0.9800 . ?
C123 H12H 0.9800 . ?
C123 H12I 0.9800 . ?
C128 H128 0.9500 . ?
C128 C142 1.412(4) . ?
C128 C148 1.366(4) . ?
C131 H131 0.9500 . ?
C132 C148 1.423(3) . ?
C135 C137 1.388(5) . ?
C136 H136 0.9500 . ?
C137 H137 0.9500 . ?
C140 H140 0.9500 . ?
C141 H14A 0.9800 . ?
C141 H14B 0.9800 . ?
C141 H14C 0.9800 . ?
C142 H142 0.9500 . ?
C148 H148 0.9500 . ?
C149 H14D 0.9800 . ?
C149 H14E 0.9800 . ?
C149 H14F 0.9800 . ?
C35 H35 0.9500 . ?
C35 C69 1.370(4) . ?
C35 C139 1.390(4) . ?
C69 H69 0.9500 . ?
C69 C147 1.371(5) . ?
C73 H73 0.9500 . ?
C73 C127 1.372(5) . ?
C73 C147 1.375(5) . ?
C127 H127 0.9500 . ?
C127 C139 1.378(4) . ?
C139 H139 0.9500 . ?
C147 H147 0.9500 . ?

loop_
_geom_torsion_atom_site_label_1
_geom_torsion_atom_site_label_2
_geom_torsion_atom_site_label_3
_geom_torsion_atom_site_label_4
_geom_torsion
_geom_torsion_site_symmetry_1
_geom_torsion_site_symmetry_2
_geom_torsion_site_symmetry_3
_geom_torsion_site_symmetry_4
_geom_torsion_publ_flag
C1 C12 C24 C6 -6.5(3) . . . . ?
C1 C12 C24 C58 173.3(2) . . . . ?
C1 C18 C82 C89 4.0(4) . . . . ?
C1 C18 C82 C108 -174.3(2) . . . . ?
C1 C38 C43 C89 1.4(4) . . . . ?
C1 C38 C56 C6 -5.4(4) . . . . ?
C1 C38 C56 C130 176.7(2) . . . . ?
C2 C105 C150 C3 -62.5(3) . . . . ?
C2 C105 C150 C144 116.3(3) . . . . ?
C3 C47 C108 C82 -173.9(3) . . . . ?
C3 C47 C108 C114 1.6(4) . . . . ?
C4 C12 C24 C6 174.9(2) . . . . ?
C4 C12 C24 C58 -5.3(4) . . . . ?
C4 C26 C112 C126 -171.2(2) . . . . ?
C4 C26 C112 C134 4.3(4) . . . . ?
C4 C46 C70 C58 -6.6(4) . . . . ?
C4 C46 C70 C75 173.3(2) . . . . ?
C4 C46 C77 C45 -161.1(2) . . . . ?
C4 C46 C77 C134 14.4(4) . . . . ?
C5 C68 C78 C75 -5.2(3) . . . . ?
C5 C68 C78 C81 -176.3(2) . . . . ?
C6 C22 C84 C41 176.5(2) . . . . ?
C6 C22 C84 C99 -1.5(4) . . . . ?
C6 C24 C58 C70 -178.7(2) . . . . ?
C6 C56 C130 C99 -2.3(4) . . . . ?
C7 C81 C106 C120 -176.1(2) . . . . ?
C8 C18 C82 C89 -173.8(2) . . . . ?
C8 C18 C82 C108 7.9(3) . . . . ?
C8 C26 C112 C126 4.4(4) . . . . ?
C8 C26 C112 C134 179.8(2) . . . . ?
C8 C64 C114 C108 13.6(3) . . . . ?
C8 C64 C114 C144 -165.5(2) . . . . ?
C11 C23 C146 C91 2.5(4) . . . . ?
C11 C23 C146 C111 -173.3(2) . . . . ?
C11 C104 C124 C79 -87.5(3) . . . . ?
C11 C104 C124 C126 83.2(3) . . . . ?
C12 C1 C18 C8 -5.7(3) . . . . ?
C12 C1 C18 C82 176.5(2) . . . . ?
C12 C1 C38 C43 -179.2(2) . . . . ?
C12 C1 C38 C56 -0.6(4) . . . . ?
C12 C4 C26 C8 -5.7(4) . . . . ?
C12 C4 C26 C112 170.0(2) . . . . ?
C12 C4 C46 C70 3.0(4) . . . . ?
C12 C4 C46 C77 -179.5(2) . . . . ?
C12 C24 C58 C70 1.6(4) . . . . ?
C15 C143 C145 C125 3.8(6) . . . . ?
C18 C1 C12 C4 5.2(3) . . . . ?
C18 C1 C12 C24 -173.3(2) . . . . ?
C18 C1 C38 C43 0.6(4) . . . . ?
C18 C1 C38 C56 179.2(2) . . . . ?
C18 C8 C26 C4 5.2(3) . . . . ?
C18 C8 C26 C112 -170.3(2) . . . . ?
C18 C8 C64 C42 166.2(2) . . . . ?
C18 C8 C64 C114 -11.5(3) . . . . ?
C18 C82 C89 C43 -2.2(4) . . . . ?
C18 C82 C108 C47 169.6(2) . . . . ?
C18 C82 C108 C114 -5.7(4) . . . . ?
C19 C68 C78 C75 170.8(2) . . . . ?
C19 C68 C78 C81 -0.3(3) . . . . ?
C21 C41 C84 C22 3.8(3) . . . . ?
C21 C41 C84 C99 -178.3(2) . . . . ?
C22 C6 C24 C12 -178.8(2) . . . . ?
C22 C6 C24 C58 1.4(4) . . . . ?
C22 C6 C56 C38 -175.2(2) . . . . ?
C22 C6 C56 C130 2.7(4) . . . . ?
C22 C84 C99 C130 2.0(4) . . . . ?
C23 C11 C104 C85 0.4(3) . . . . ?
C23 C11 C104 C124 176.6(2) . . . . ?
C24 C6 C22 C84 178.6(2) . . . . ?
C24 C6 C56 C38 5.4(4) . . . . ?
C24 C6 C56 C130 -176.7(2) . . . . ?
C24 C58 C70 C46 4.4(4) . . . . ?
C24 C58 C70 C75 -175.5(2) . . . . ?
C26 C4 C12 C1 0.4(4) . . . . ?
C26 C4 C12 C24 178.9(2) . . . . ?
C26 C4 C46 C70 -173.0(2) . . . . ?
C26 C4 C46 C77 4.5(4) . . . . ?
C26 C8 C18 C1 0.5(3) . . . . ?
C26 C8 C18 C82 178.3(2) . . . . ?
C26 C8 C64 C42 -11.3(3) . . . . ?
C26 C8 C64 C114 171.0(2) . . . . ?
C26 C112 C126 C42 -11.7(3) . . . . ?
C26 C112 C126 C124 167.2(2) . . . . ?
C26 C112 C134 C77 14.6(4) . . . . ?
C26 C112 C134 C93 -159.3(2) . . . . ?
C38 C1 C12 C4 -175.0(2) . . . . ?
C38 C1 C12 C24 6.5(3) . . . . ?
C38 C1 C18 C8 174.5(2) . . . . ?
C38 C1 C18 C82 -3.3(3) . . . . ?
C38 C43 C89 C82 -0.6(4) . . . . ?
C38 C56 C130 C99 175.6(3) . . . . ?
C41 C84 C99 C130 -176.1(3) . . . . ?
C42 C64 C114 C108 -164.1(2) . . . . ?
C42 C64 C114 C144 16.9(4) . . . . ?
C43 C38 C56 C6 173.2(2) . . . . ?
C43 C38 C56 C130 -4.7(4) . . . . ?
C45 C77 C134 C93 -35.2(4) . . . . ?
C45 C77 C134 C112 151.3(3) . . . . ?
C45 C125 C145 C143 -0.6(6) . . . . ?
C46 C4 C12 C1 -175.6(2) . . . . ?
C46 C4 C12 C24 3.0(4) . . . . ?
C46 C4 C26 C8 170.4(2) . . . . ?
C46 C4 C26 C112 -14.0(3) . . . . ?
C46 C70 C75 C78 176.4(2) . . . . ?
C46 C70 C75 C87 -7.8(4) . . . . ?
C46 C77 C134 C93 149.7(3) . . . . ?
C46 C77 C134 C112 -23.9(4) . . . . ?
C47 C3 C150 C105 176.9(3) . . . . ?
C47 C3 C150 C144 -2.0(4) . . . . ?
C47 C108 C114 C64 179.4(2) . . . . ?
C47 C108 C114 C144 -1.5(4) . . . . ?
C51 C41 C84 C22 -115.4(3) . . . . ?
C51 C41 C84 C99 62.6(3) . . . . ?
C53 C41 C84 C22 124.5(3) . . . . ?
C53 C41 C84 C99 -57.6(3) . . . . ?
C56 C6 C22 C84 -0.8(4) . . . . ?
C56 C6 C24 C12 0.6(3) . . . . ?
C56 C6 C24 C58 -179.2(2) . . . . ?
C56 C38 C43 C89 -177.2(3) . . . . ?
C58 C70 C75 C78 -3.7(4) . . . . ?
C58 C70 C75 C87 172.1(2) . . . . ?
C59 C97 C100 C79 -0.3(4) . . . . ?
C64 C8 C18 C1 -177.0(2) . . . . ?
C64 C8 C18 C82 0.8(3) . . . . ?
C64 C8 C26 C4 -177.3(2) . . . . ?
C64 C8 C26 C112 7.2(3) . . . . ?
C64 C42 C126 C112 7.8(4) . . . . ?
C64 C42 C126 C124 -171.0(2) . . . . ?
C64 C114 C144 C150 178.7(2) . . . . ?
C68 C19 C120 C103 -176.4(2) . . . . ?
C68 C19 C120 C106 1.9(4) . . . . ?
C68 C78 C81 C7 176.8(2) . . . . ?
C68 C78 C81 C106 1.0(4) . . . . ?
C70 C46 C77 C45 16.4(4) . . . . ?
C70 C46 C77 C134 -168.2(2) . . . . ?
C70 C75 C78 C68 -82.5(3) . . . . ?
C70 C75 C78 C81 88.6(3) . . . . ?
C70 C75 C87 C15 -171.4(3) . . . . ?
C70 C75 C87 C45 7.1(4) . . . . ?
C75 C78 C81 C7 5.9(4) . . . . ?
C75 C78 C81 C106 -169.9(2) . . . . ?
C77 C45 C87 C15 -176.2(3) . . . . ?
C77 C45 C87 C75 5.3(4) . . . . ?
C77 C45 C125 C145 179.1(3) . . . . ?
C77 C46 C70 C58 175.9(2) . . . . ?
C77 C46 C70 C75 -4.2(4) . . . . ?
C78 C75 C87 C15 4.2(4) . . . . ?
C78 C75 C87 C45 -177.3(3) . . . . ?
C78 C81 C106 C120 -0.2(4) . . . . ?
C79 C93 C113 C59 -5.1(4) . . . . ?
C79 C93 C134 C77 172.9(3) . . . . ?
C79 C93 C134 C112 -13.5(4) . . . . ?
C79 C124 C126 C42 176.6(2) . . . . ?
C79 C124 C126 C112 -2.2(4) . . . . ?
C81 C106 C120 C19 -1.3(4) . . . . ?
C81 C106 C120 C103 177.1(2) . . . . ?
C82 C108 C114 C64 -5.0(4) . . . . ?
C82 C108 C114 C144 174.0(2) . . . . ?
C84 C99 C130 C56 0.0(4) . . . . ?
C85 C91 C146 C23 -1.2(4) . . . . ?
C85 C91 C146 C111 174.7(2) . . . . ?
C85 C104 C124 C79 88.7(3) . . . . ?
C85 C104 C124 C126 -100.6(3) . . . . ?
C87 C15 C143 C145 -0.7(6) . . . . ?
C87 C45 C77 C46 -16.9(4) . . . . ?
C87 C45 C77 C134 168.0(3) . . . . ?
C87 C45 C125 C145 -5.4(5) . . . . ?
C87 C75 C78 C68 101.9(3) . . . . ?
C87 C75 C78 C81 -87.0(3) . . . . ?
C89 C82 C108 C47 -8.6(4) . . . . ?
C89 C82 C108 C114 176.1(2) . . . . ?
C91 C85 C104 C11 0.9(3) . . . . ?
C91 C85 C104 C124 -175.2(2) . . . . ?
C93 C79 C100 C97 -5.0(4) . . . . ?
C93 C79 C124 C104 175.3(2) . . . . ?
C93 C79 C124 C126 4.5(4) . . . . ?
C97 C59 C113 C93 -0.2(5) . . . . ?
C100 C79 C93 C113 7.5(4) . . . . ?
C100 C79 C93 C134 -179.7(2) . . . . ?
C100 C79 C124 C104 -1.5(4) . . . . ?
C100 C79 C124 C126 -172.3(2) . . . . ?
C104 C11 C23 C146 -2.1(4) . . . . ?
C104 C85 C91 C146 -0.5(4) . . . . ?
C104 C124 C126 C42 6.0(4) . . . . ?
C104 C124 C126 C112 -172.8(2) . . . . ?
C108 C82 C89 C43 176.1(3) . . . . ?
C108 C114 C144 C150 -0.3(4) . . . . ?
C113 C59 C97 C100 3.0(5) . . . . ?
C113 C93 C134 C77 -14.7(4) . . . . ?
C113 C93 C134 C112 158.9(3) . . . . ?
C114 C144 C150 C3 2.0(4) . . . . ?
C114 C144 C150 C105 -176.8(2) . . . . ?
C115 C11 C23 C146 173.0(2) . . . . ?
C115 C11 C104 C85 -174.7(2) . . . . ?
C115 C11 C104 C124 1.5(3) . . . . ?
C120 C19 C68 C5 174.8(2) . . . . ?
C120 C19 C68 C78 -1.2(4) . . . . ?
C121 C85 C91 C146 -178.6(2) . . . . ?
C121 C85 C104 C11 179.1(2) . . . . ?
C121 C85 C104 C124 2.9(4) . . . . ?
C124 C79 C93 C113 -169.3(3) . . . . ?
C124 C79 C93 C134 3.5(4) . . . . ?
C124 C79 C100 C97 171.8(3) . . . . ?
C125 C45 C77 C46 158.6(3) . . . . ?
C125 C45 C77 C134 -16.6(5) . . . . ?
C125 C45 C87 C15 8.2(4) . . . . ?
C125 C45 C87 C75 -170.4(3) . . . . ?
C126 C42 C64 C8 3.8(4) . . . . ?
C126 C42 C64 C114 -178.6(2) . . . . ?
C126 C112 C134 C77 -170.1(2) . . . . ?
C126 C112 C134 C93 16.0(4) . . . . ?
C129 C105 C150 C3 177.8(3) . . . . ?
C129 C105 C150 C144 -3.3(4) . . . . ?
C133 C105 C150 C3 56.7(3) . . . . ?
C133 C105 C150 C144 -124.5(3) . . . . ?
C134 C93 C113 C59 -177.6(3) . . . . ?
C134 C112 C126 C42 172.8(2) . . . . ?
C134 C112 C126 C124 -8.3(4) . . . . ?
C143 C15 C87 C45 -5.3(5) . . . . ?
C143 C15 C87 C75 173.2(3) . . . . ?
C150 C3 C47 C108 0.2(5) . . . . ?
C9 C55 C137 C135 177.5(3) . . . . ?
C13 C55 C137 C135 -1.4(5) . . . . ?
C14 C34 C110 C80 -0.9(4) . . . . ?
C14 C96 C136 C80 0.9(4) . . . . ?
C16 C32 C54 C14 178.51(19) . . . . ?
C16 C32 C54 C20 -4.3(3) . . . . ?
C16 C32 C60 C66 172.37(19) . . . . ?
C16 C32 C60 C72 -4.4(3) . . . . ?
C16 C52 C92 C20 -0.7(3) . . . . ?
C17 C83 C94 C122 -98.4(3) . . . . ?
C17 C83 C94 C140 81.0(3) . . . . ?
C25 C61 C67 C109 -5.1(5) . . . . ?
C25 C88 C95 C109 -8.3(4) . . . . ?
C25 C88 C95 C138 168.6(3) . . . . ?
C27 C39 C49 C65 178.3(3) . . . . ?
C27 C39 C49 C131 -0.4(4) . . . . ?
C27 C39 C90 C36 -76.8(3) . . . . ?
C27 C39 C90 C74 101.1(3) . . . . ?
C27 C57 C63 C131 -1.0(5) . . . . ?
C27 C57 C63 C149 177.5(3) . . . . ?
C28 C48 C52 C16 4.1(3) . . . . ?
C28 C48 C52 C92 -176.4(2) . . . . ?
C28 C48 C118 C140 1.0(3) . . . . ?
C28 C50 C98 C36 179.8(2) . . . . ?
C28 C50 C102 C10 -173.84(19) . . . . ?
C28 C50 C102 C16 7.4(3) . . . . ?
C30 C62 C88 C25 -159.2(2) . . . . ?
C30 C62 C88 C95 15.3(4) . . . . ?
C30 C86 C138 C13 -179.4(2) . . . . ?
C30 C86 C138 C95 4.4(4) . . . . ?
C31 C83 C94 C122 21.8(3) . . . . ?
C31 C83 C94 C140 -158.9(2) . . . . ?
C32 C16 C52 C48 177.44(19) . . . . ?
C32 C16 C52 C92 -2.1(3) . . . . ?
C32 C16 C102 C10 -2.0(3) . . . . ?
C32 C16 C102 C50 176.79(19) . . . . ?
C32 C60 C66 C76 -169.5(2) . . . . ?
C32 C60 C66 C96 9.4(3) . . . . ?
C32 C60 C72 C10 -1.5(3) . . . . ?
C32 C60 C72 C30 172.8(2) . . . . ?
C33 C135 C137 C55 -1.1(5) . . . . ?
C34 C14 C54 C20 10.9(3) . . . . ?
C34 C14 C54 C32 -172.0(2) . . . . ?
C34 C14 C96 C66 175.2(2) . . . . ?
C34 C14 C96 C136 -3.4(3) . . . . ?
C37 C135 C137 C55 178.2(3) . . . . ?
C39 C27 C57 C63 0.9(4) . . . . ?
C39 C49 C131 C63 0.3(4) . . . . ?
C40 C62 C88 C25 15.4(4) . . . . ?
C40 C62 C88 C95 -170.1(2) . . . . ?
C40 C132 C148 C128 179.8(2) . . . . ?
C44 C10 C72 C30 14.0(3) . . . . ?
C44 C10 C72 C60 -171.6(2) . . . . ?
C44 C10 C102 C16 173.3(2) . . . . ?
C44 C10 C102 C50 -5.5(3) . . . . ?
C44 C36 C90 C39 -177.2(2) . . . . ?
C44 C36 C90 C74 4.8(3) . . . . ?
C44 C36 C98 C50 -6.2(3) . . . . ?
C44 C40 C62 C30 24.7(3) . . . . ?
C44 C40 C62 C88 -149.9(2) . . . . ?
C44 C40 C132 C74 16.1(3) . . . . ?
C44 C40 C132 C148 -158.6(2) . . . . ?
C48 C28 C50 C98 171.5(2) . . . . ?
C48 C28 C50 C102 -5.9(3) . . . . ?
C48 C28 C122 C94 -1.0(3) . . . . ?
C48 C52 C92 C20 179.8(2) . . . . ?
C48 C118 C140 C94 -0.3(4) . . . . ?
C49 C39 C90 C36 102.0(3) . . . . ?
C49 C39 C90 C74 -80.0(3) . . . . ?
C50 C28 C48 C52 0.2(3) . . . . ?
C50 C28 C48 C118 -179.93(19) . . . . ?
C50 C28 C122 C94 178.6(2) . . . . ?
C52 C16 C32 C54 4.6(3) . . . . ?
C52 C16 C32 C60 -174.0(2) . . . . ?
C52 C16 C102 C10 178.1(2) . . . . ?
C52 C16 C102 C50 -3.1(3) . . . . ?
C52 C48 C118 C140 -179.2(2) . . . . ?
C54 C14 C34 C110 -175.7(2) . . . . ?
C54 C14 C96 C66 -5.7(3) . . . . ?
C54 C14 C96 C136 175.7(2) . . . . ?
C54 C20 C92 C52 1.0(3) . . . . ?
C54 C32 C60 C66 -6.3(3) . . . . ?
C54 C32 C60 C72 177.0(2) . . . . ?
C55 C13 C107 C33 -1.3(4) . . . . ?
C55 C13 C107 C141 -179.7(3) . . . . ?
C55 C13 C138 C86 91.5(3) . . . . ?
C55 C13 C138 C95 -92.4(3) . . . . ?
C57 C27 C39 C49 -0.2(4) . . . . ?
C57 C27 C39 C90 178.7(2) . . . . ?
C57 C63 C131 C49 0.3(5) . . . . ?
C60 C32 C54 C14 -2.8(3) . . . . ?
C60 C32 C54 C20 174.36(19) . . . . ?
C60 C66 C76 C86 -2.9(4) . . . . ?
C60 C66 C96 C14 -3.3(3) . . . . ?
C60 C66 C96 C136 175.2(2) . . . . ?
C61 C25 C88 C62 179.3(3) . . . . ?
C61 C25 C88 C95 4.7(4) . . . . ?
C61 C67 C109 C95 1.2(5) . . . . ?
C62 C30 C72 C10 -5.0(3) . . . . ?
C62 C30 C72 C60 -179.4(2) . . . . ?
C62 C30 C86 C76 -176.3(2) . . . . ?
C62 C30 C86 C138 5.3(4) . . . . ?
C62 C40 C44 C10 -16.0(3) . . . . ?
C62 C40 C44 C36 167.1(2) . . . . ?
C62 C40 C132 C74 -169.3(2) . . . . ?
C62 C40 C132 C148 16.0(4) . . . . ?
C62 C88 C95 C109 177.0(3) . . . . ?
C62 C88 C95 C138 -6.1(4) . . . . ?
C65 C49 C131 C63 -178.4(3) . . . . ?
C66 C60 C72 C10 -178.22(19) . . . . ?
C66 C60 C72 C30 -4.0(3) . . . . ?
C66 C76 C86 C30 -4.8(4) . . . . ?
C66 C76 C86 C138 173.6(2) . . . . ?
C66 C96 C136 C80 -177.6(2) . . . . ?
C71 C83 C94 C122 141.4(3) . . . . ?
C71 C83 C94 C140 -39.3(3) . . . . ?
C72 C10 C44 C36 173.66(19) . . . . ?
C72 C10 C44 C40 -3.3(3) . . . . ?
C72 C10 C102 C16 -3.8(3) . . . . ?
C72 C10 C102 C50 177.38(19) . . . . ?
C72 C30 C62 C40 -14.2(3) . . . . ?
C72 C30 C62 C88 160.7(2) . . . . ?
C72 C30 C86 C76 8.0(3) . . . . ?
C72 C30 C86 C138 -170.4(2) . . . . ?
C72 C60 C66 C76 7.3(3) . . . . ?
C72 C60 C66 C96 -173.8(2) . . . . ?
C74 C116 C142 C128 2.4(4) . . . . ?
C74 C132 C148 C128 5.0(3) . . . . ?
C76 C66 C96 C14 175.5(2) . . . . ?
C76 C66 C96 C136 -5.9(4) . . . . ?
C76 C86 C138 C13 2.3(4) . . . . ?
C76 C86 C138 C95 -174.0(2) . . . . ?
C83 C94 C122 C28 -179.0(2) . . . . ?
C83 C94 C140 C118 179.6(2) . . . . ?
C86 C30 C62 C40 170.2(2) . . . . ?
C86 C30 C62 C88 -14.9(3) . . . . ?
C86 C30 C72 C10 170.7(2) . . . . ?
C86 C30 C72 C60 -3.7(3) . . . . ?
C88 C25 C61 C67 2.0(5) . . . . ?
C88 C95 C109 C67 5.5(4) . . . . ?
C88 C95 C138 C13 -179.9(2) . . . . ?
C88 C95 C138 C86 -3.8(4) . . . . ?
C90 C36 C44 C10 -169.2(2) . . . . ?
C90 C36 C44 C40 7.8(3) . . . . ?
C90 C36 C98 C50 172.2(2) . . . . ?
C90 C39 C49 C65 -0.6(4) . . . . ?
C90 C39 C49 C131 -179.3(2) . . . . ?
C90 C74 C116 C142 -174.4(2) . . . . ?
C90 C74 C132 C40 -4.0(3) . . . . ?
C90 C74 C132 C148 170.9(2) . . . . ?
C92 C20 C54 C14 178.7(2) . . . . ?
C92 C20 C54 C32 1.5(3) . . . . ?
C96 C14 C34 C110 3.5(3) . . . . ?
C96 C14 C54 C20 -168.2(2) . . . . ?
C96 C14 C54 C32 8.9(3) . . . . ?
C96 C66 C76 C86 178.3(2) . . . . ?
C98 C36 C44 C10 9.2(3) . . . . ?
C98 C36 C44 C40 -173.8(2) . . . . ?
C98 C36 C90 C39 4.4(3) . . . . ?
C98 C36 C90 C74 -173.6(2) . . . . ?
C98 C50 C102 C10 8.7(3) . . . . ?
C98 C50 C102 C16 -170.1(2) . . . . ?
C101 C80 C110 C34 177.6(2) . . . . ?
C101 C80 C136 C96 -177.7(2) . . . . ?
C102 C10 C44 C36 -3.5(3) . . . . ?
C102 C10 C44 C40 179.6(2) . . . . ?
C102 C10 C72 C30 -168.8(2) . . . . ?
C102 C10 C72 C60 5.6(3) . . . . ?
C102 C16 C32 C54 -175.3(2) . . . . ?
C102 C16 C32 C60 6.1(3) . . . . ?
C102 C16 C52 C48 -2.7(3) . . . . ?
C102 C16 C52 C92 177.8(2) . . . . ?
C102 C50 C98 C36 -2.8(3) . . . . ?
C107 C13 C55 C9 -176.4(3) . . . . ?
C107 C13 C55 C137 2.6(4) . . . . ?
C107 C13 C138 C86 -84.3(3) . . . . ?
C107 C13 C138 C95 91.8(3) . . . . ?
C107 C33 C135 C37 -176.8(3) . . . . ?
C107 C33 C135 C137 2.5(5) . . . . ?
C109 C95 C138 C13 -3.1(4) . . . . ?
C109 C95 C138 C86 173.0(3) . . . . ?
C110 C80 C101 C29 1.6(3) . . . . ?
C110 C80 C101 C117 -119.2(3) . . . . ?
C110 C80 C101 C119 122.1(3) . . . . ?
C110 C80 C136 C96 1.6(4) . . . . ?
C116 C74 C90 C36 171.0(2) . . . . ?
C116 C74 C90 C39 -6.9(3) . . . . ?
C116 C74 C132 C40 178.4(2) . . . . ?
C116 C74 C132 C148 -6.7(3) . . . . ?
C118 C48 C52 C16 -175.7(2) . . . . ?
C118 C48 C52 C92 3.8(3) . . . . ?
C122 C28 C48 C52 179.8(2) . . . . ?
C122 C28 C48 C118 -0.4(3) . . . . ?
C122 C28 C50 C98 -8.1(3) . . . . ?
C122 C28 C50 C102 174.6(2) . . . . ?
C122 C94 C140 C118 -1.0(3) . . . . ?
C123 C27 C39 C49 -180.0(3) . . . . ?
C123 C27 C39 C90 -1.1(4) . . . . ?
C123 C27 C57 C63 -179.3(3) . . . . ?
C132 C40 C44 C10 158.9(2) . . . . ?
C132 C40 C44 C36 -17.9(3) . . . . ?
C132 C40 C62 C30 -149.9(2) . . . . ?
C132 C40 C62 C88 35.6(4) . . . . ?
C132 C74 C90 C36 -6.5(3) . . . . ?
C132 C74 C90 C39 175.5(2) . . . . ?
C132 C74 C116 C142 3.2(3) . . . . ?
C135 C33 C107 C13 -1.3(4) . . . . ?
C135 C33 C107 C141 177.1(3) . . . . ?
C136 C80 C101 C29 -179.1(2) . . . . ?
C136 C80 C101 C117 60.0(3) . . . . ?
C136 C80 C101 C119 -58.7(3) . . . . ?
C136 C80 C110 C34 -1.6(4) . . . . ?
C138 C13 C55 C9 7.9(4) . . . . ?
C138 C13 C55 C137 -173.1(3) . . . . ?
C138 C13 C107 C33 174.5(2) . . . . ?
C138 C13 C107 C141 -4.0(4) . . . . ?
C138 C95 C109 C67 -171.4(3) . . . . ?
C140 C94 C122 C28 1.7(3) . . . . ?
C142 C128 C148 C132 0.4(4) . . . . ?
C148 C128 C142 C116 -4.3(4) . . . . ?
C149 C63 C131 C49 -178.2(3) . . . . ?
C35 C69 C147 C73 0.0(6) . . . . ?
C69 C35 C139 C127 0.9(5) . . . . ?
C73 C127 C139 C35 -1.3(5) . . . . ?
C127 C73 C147 C69 -0.4(7) . . . . ?
C139 C35 C69 C147 -0.3(5) . . . . ?
C147 C73 C127 C139 1.1(6) . . . . ?

loop_
_smtbx_masks_void_nr
_smtbx_masks_void_average_x
_smtbx_masks_void_average_y
_smtbx_masks_void_average_z
_smtbx_masks_void_volume
_smtbx_masks_void_count_electrons
_smtbx_masks_void_content
1 -0.502 0.500 -0.502 1316.7 324.2 '8 Benzene'
2 0.104 0.240 0.490 7.3 0.0 ?
3 0.198 0.875 0.790 7.3 0.0 ?
4 0.484 0.276 0.065 8.5 0.0 ?
5 0.516 0.724 0.935 8.5 0.0 ?
6 0.802 0.125 0.210 7.3 0.0 ?
7 0.896 0.760 0.510 7.3 0.0 ?
